data_7223871
loop_
_publ_author_name
'Chorazy, Szymon'
'Hoczek, Anna'
'Kubicki, Maciej'
'Tokoro, Hiroko'
'Ohkoshi, Shin-ichi'
'Sieklucka, Barbara'
'Podgajny, Robert'

_publ_section_title
;
 The solvent effect on the structural and magnetic features of bidentate
 ligand-capped {CoII9[WV(CN)8]6} single-molecule magnets
;
_journal_issue 9
_journal_name_full CrystEngComm
_journal_page_first 1495
_journal_paper_doi 10.1039/C5CE02064F
_journal_volume 18
_journal_year 2016
_chemical_formula_moiety 'C165 H164.50 Co9 N69.50 O24 W6'
_chemical_formula_sum 'C165 H164.5 Co9 N69.5 O24 W6'
_chemical_formula_weight 5138.62
_space_group_IT_number 9
_symmetry_cell_setting monoclinic
_symmetry_Int_Tables_number 9
_symmetry_space_group_name_Hall 'C -2yc'
_symmetry_space_group_name_H-M 'C 1 c 1'
_atom_sites_solution_hydrogens geom
_audit_conform_dict_location ftp://ftp.iucr.org/pub/cif_core.dic
_audit_conform_dict_name cif_core.dic
_audit_conform_dict_version 2.4.3
_audit_creation_date 2015-11-28T13:35:38-00:00
_audit_creation_method 'WinGX routine CIF_UPDATE'
_audit_update_record
;
2015-12-01 deposited with the CCDC.
2016-01-12 downloaded from the CCDC.
;
_cell_angle_alpha 90
_cell_angle_beta 91.670(6)
_cell_angle_gamma 90
_cell_formula_units_Z 4
_cell_length_a 19.4379(4)
_cell_length_b 35.2593(9)
_cell_length_c 30.9195(6)
_cell_measurement_reflns_used 100685
_cell_measurement_temperature 100(2)
_cell_measurement_theta_max 27.484
_cell_measurement_theta_min 3.041
_cell_measurement_wavelength 0.71075
_cell_volume 21182.2(8)
_computing_molecular_graphics 'Ortep for Windows (Farrugia, 2012)'
_computing_publication_material 'WinGX publication routines (Farrugia, 2012)'
_computing_structure_refinement 'SHELXL-2014/7 (Sheldrick, 2014)'
_diffrn_ambient_temperature 100(2)
_diffrn_measured_fraction_theta_full 0.998
_diffrn_measured_fraction_theta_max 0.997
_diffrn_measurement_device_type 'Rigaku R-AXIS RAPID'
_diffrn_measurement_method \w
_diffrn_radiation_probe x-ray
_diffrn_radiation_type MoK\a
_diffrn_radiation_wavelength 0.71075
_diffrn_reflns_av_R_equivalents 0.0902
_diffrn_reflns_av_unetI/netI 0.1218
_diffrn_reflns_laue_measured_fraction_full 0.998
_diffrn_reflns_laue_measured_fraction_max 0.997
_diffrn_reflns_limit_h_max 25
_diffrn_reflns_limit_h_min -24
_diffrn_reflns_limit_k_max 45
_diffrn_reflns_limit_k_min -45
_diffrn_reflns_limit_l_max 40
_diffrn_reflns_limit_l_min -40
_diffrn_reflns_number 100685
_diffrn_reflns_point_group_measured_fraction_full 0.975
_diffrn_reflns_point_group_measured_fraction_max 0.965
_diffrn_reflns_theta_full 25.242
_diffrn_reflns_theta_max 27.484
_diffrn_reflns_theta_min 3.041
_diffrn_standards_number 0
_exptl_absorpt_coefficient_mu 4
_exptl_absorpt_correction_T_max 1.0000
_exptl_absorpt_correction_T_min 0.3229
_exptl_absorpt_correction_type multi-scan
_exptl_absorpt_process_details 'ABSCOR (Rigaku, 1995)'
_exptl_crystal_colour red
_exptl_crystal_density_diffrn 1.611
_exptl_crystal_density_method 'not measured'
_exptl_crystal_description block
_exptl_crystal_F_000 10080
_exptl_crystal_size_max 0.14
_exptl_crystal_size_mid 0.11
_exptl_crystal_size_min 0.11
_refine_diff_density_max 3.083
_refine_diff_density_min -3.45
_refine_diff_density_rms 0.263
_refine_ls_extinction_method none
_refine_ls_goodness_of_fit_ref 1.187
_refine_ls_hydrogen_treatment constr
_refine_ls_matrix_type full
_refine_ls_number_constraints 0
_refine_ls_number_parameters 2207
_refine_ls_number_reflns 46872
_refine_ls_number_restraints 431
_refine_ls_restrained_S_all 1.183
_refine_ls_R_factor_all 0.1307
_refine_ls_R_factor_gt 0.107
_refine_ls_shift/su_max 0.007
_refine_ls_shift/su_mean 0
_refine_ls_structure_factor_coef Fsqd
_refine_ls_weighting_details 'w=1/[\s^2^(Fo^2^)+(0.0640P)^2^+746.2759P] where P=(Fo^2^+2Fc^2^)/3'
_refine_ls_weighting_scheme calc
_refine_ls_wR_factor_gt 0.2028
_refine_ls_wR_factor_ref 0.2123
_reflns_Friedel_coverage 0.935
_reflns_friedel_fraction_full 0.952
_reflns_friedel_fraction_max 0.933
_reflns_number_gt 38434
_reflns_number_total 46872
_reflns_threshold_expression 'I > 2\s(I)'
_cod_data_source_file c5ce02064f2.cif
_cod_data_source_block shelx
_cod_depositor_comments 'Adding full bibliography for 7223869--7223871.cif.'
_cod_original_sg_symbol_H-M 'C c'
_cod_original_formula_sum 'C165 H164.50 Co9 N69.50 O24 W6'
_cod_database_code 7223871
_shelx_estimated_absorpt_t_min 0.604
_shelx_estimated_absorpt_t_max 0.667

loop_
_symmetry_equiv_pos_as_xyz
'x, y, z'
'x, -y, z+1/2'
'x+1/2, y+1/2, z'
'x+1/2, -y+1/2, z+1/2'

loop_
_atom_site_label
_atom_site_type_symbol
_atom_site_fract_x
_atom_site_fract_y
_atom_site_fract_z
_atom_site_U_iso_or_equiv
_atom_site_adp_type
_atom_site_occupancy
_atom_site_site_symmetry_order
_atom_site_calc_flag
_atom_site_refinement_flags_posn
_atom_site_refinement_flags_adp
_atom_site_refinement_flags_occupancy
_atom_site_disorder_assembly
_atom_site_disorder_group
Co1 Co 0.1285(2) 0.84698(12) 0.30662(13) 0.0177(6) Uani 1 1 d . . . . .
Co2 Co 0.2690(2) 0.97253(11) 0.42439(12) 0.0214(8) Uani 1 1 d . . . . .
Co3 Co 0.43631(19) 0.85992(12) 0.26781(13) 0.0259(8) Uani 1 1 d . . . . .
Co4 Co -0.0165(2) 1.00318(12) 0.26226(13) 0.0265(9) Uani 1 1 d . . . . .
Co5 Co 0.0895(2) 0.80723(11) 0.49557(13) 0.0256(8) Uani 1 1 d . . . . .
Co6 Co 0.1636(2) 0.88402(11) 0.11742(12) 0.0267(9) Uani 1 1 d . . . . .
Co7 Co -0.17818(19) 0.83491(12) 0.35153(13) 0.0258(8) Uani 1 1 d . . . . .
Co8 Co 0.2728(2) 0.69026(11) 0.35005(13) 0.0247(8) Uani 1 1 d . . . . .
Co9 Co -0.0069(2) 0.72120(11) 0.18770(13) 0.0263(9) Uani 1 1 d . . . . .
W1 W 0.25215(6) 0.97200(3) 0.24900(4) 0.0191(2) Uani 1 1 d . . . . .
W2 W -0.00103(6) 0.93669(3) 0.41922(4) 0.0201(2) Uani 1 1 d . . . . .
W3 W 0.33358(6) 0.82534(3) 0.42297(4) 0.0186(2) Uani 1 1 d . . . . .
W4 W 0.00395(6) 0.72187(3) 0.36161(4) 0.0216(2) Uani 1 1 d . . . . .
W5 W -0.08264(6) 0.86690(3) 0.19311(4) 0.0217(2) Uani 1 1 d . . . . .
W6 W 0.26276(6) 0.75920(3) 0.19518(4) 0.0209(2) Uani 1 1 d . . . . .
C11 C 0.1965(13) 0.9216(9) 0.2658(9) 0.024(6) Uani 1 1 d . U . . .
C12 C 0.2526(15) 0.9683(8) 0.3168(9) 0.026(6) Uani 1 1 d . U . . .
C13 C 0.3253(15) 0.9260(9) 0.2637(9) 0.026(6) Uani 1 1 d . U . . .
C14 C 0.1448(16) 0.9893(7) 0.2567(8) 0.023(5) Uani 1 1 d . U . . .
C15 C 0.2311(17) 0.9394(10) 0.1921(11) 0.036(7) Uani 1 1 d . U . . .
C16 C 0.2323(18) 1.0136(9) 0.1987(10) 0.038(8) Uani 1 1 d . . . . .
C17 C 0.281(2) 1.0257(11) 0.2759(10) 0.053(11) Uani 1 1 d . . . . .
C18 C 0.3519(13) 0.9836(7) 0.2137(8) 0.017(5) Uani 1 1 d . U . . .
C201 C 0.3305(16) 1.0738(9) 0.4012(10) 0.034(7) Uani 1 1 d . U . . .
H201 H 0.3073 1.0739 0.3737 0.041 Uiso 1 1 calc R U . . .
C202 C 0.385(2) 1.0973(11) 0.4057(15) 0.063(12) Uani 1 1 d . . . . .
H202 H 0.4004 1.1125 0.3826 0.076 Uiso 1 1 calc R U . . .
C203 C 0.417(2) 1.0978(15) 0.448(2) 0.094(18) Uani 1 1 d . U . . .
H203 H 0.4535 1.1149 0.455 0.112 Uiso 1 1 calc R U . . .
C204 C 0.3916(18) 1.0710(10) 0.4819(13) 0.050(8) Uani 1 1 d . U . . .
H204 H 0.4117 1.0692 0.5102 0.06 Uiso 1 1 calc R U . . .
C205 C 0.3361(16) 1.0491(9) 0.4677(10) 0.036(6) Uani 1 1 d . U . . .
C206 C 0.3126(13) 1.0215(8) 0.5040(8) 0.024(5) Uani 1 1 d . U . . .
C207 C 0.313(2) 1.0334(12) 0.5475(12) 0.058(11) Uani 1 1 d . . . . .
H207 H 0.3292 1.0579 0.5558 0.069 Uiso 1 1 calc R U . . .
C208 C 0.289(3) 1.0066(10) 0.5788(11) 0.070(15) Uani 1 1 d . . . . .
H208 H 0.2863 1.0138 0.6083 0.084 Uiso 1 1 calc R U . . .
C209 C 0.2710(18) 0.9729(14) 0.5668(12) 0.057(12) Uani 1 1 d . . . . .
H209 H 0.2592 0.9547 0.5879 0.069 Uiso 1 1 calc R U . . .
C210 C 0.269(2) 0.9628(8) 0.5228(8) 0.037(8) Uani 1 1 d . . . . .
H210 H 0.2523 0.9382 0.5151 0.045 Uiso 1 1 calc R U . . .
C21 C 0.0552(12) 0.9041(7) 0.3721(8) 0.016(5) Uani 1 1 d . U . . .
C22 C 0.0365(15) 0.8855(8) 0.4484(10) 0.029(7) Uani 1 1 d . . . . .
C23 C -0.0677(14) 0.8955(8) 0.3926(9) 0.025(6) Uani 1 1 d . U . . .
C24 C 0.1038(14) 0.9527(8) 0.4294(8) 0.021(6) Uani 1 1 d . U . . .
C25 C -0.0149(15) 0.9658(7) 0.3570(9) 0.025(6) Uani 1 1 d . U . . .
C26 C -0.0141(17) 0.9388(10) 0.4875(11) 0.038(8) Uiso 1 1 d . . . . .
C27 C -0.1104(17) 0.9516(10) 0.4213(10) 0.037(8) Uiso 1 1 d . . . . .
C28 C 0.0009(13) 0.9980(7) 0.4351(8) 0.017(5) Uiso 1 1 d . . . . .
C301 C 0.557(2) 0.9452(10) 0.2506(14) 0.053(10) Uani 1 1 d . U . . .
H301 H 0.5261 0.963 0.2619 0.064 Uiso 1 1 calc R U . . .
C302 C 0.606(3) 0.9569(18) 0.2231(19) 0.091(18) Uani 1 1 d . . . . .
H302 H 0.6111 0.9831 0.2168 0.11 Uiso 1 1 calc R U . . .
C303 C 0.648(2) 0.9318(15) 0.2049(15) 0.071(13) Uani 1 1 d . U . . .
H303 H 0.679 0.9399 0.1838 0.085 Uiso 1 1 calc R U . . .
C304 C 0.6451(17) 0.8948(13) 0.2165(11) 0.050(9) Uani 1 1 d . U . . .
H304 H 0.679 0.8781 0.2058 0.06 Uiso 1 1 calc R U . . .
C305 C 0.5958(17) 0.8801(10) 0.2429(10) 0.035(6) Uani 1 1 d . U . . .
C306 C 0.5895(14) 0.8416(8) 0.2556(9) 0.025(6) Uani 1 1 d . U . . .
C307 C 0.6487(16) 0.8173(9) 0.2558(9) 0.034(6) Uani 1 1 d . U . . .
H307 H 0.6932 0.8278 0.2521 0.041 Uiso 1 1 calc R U . . .
C308 C 0.6408(18) 0.7776(10) 0.2614(9) 0.038(6) Uani 1 1 d . U . . .
H308 H 0.6788 0.7607 0.2621 0.045 Uiso 1 1 calc R U . . .
C309 C 0.5759(19) 0.7659(10) 0.2656(11) 0.045(7) Uani 1 1 d . U . . .
H309 H 0.5693 0.7395 0.2695 0.054 Uiso 1 1 calc R U . . .
C310 C 0.5175(18) 0.7881(10) 0.2647(11) 0.041(8) Uani 1 1 d . U . . .
H310 H 0.4731 0.777 0.2655 0.05 Uiso 1 1 calc R U . . .
C31 C 0.2570(14) 0.8381(8) 0.3720(9) 0.020(6) Uani 1 1 d . U . . .
C32 C 0.3049(13) 0.7730(8) 0.3917(9) 0.024(6) Uani 1 1 d . . . . .
C33 C 0.2350(15) 0.8122(8) 0.4479(9) 0.026(6) Uani 1 1 d . U . . .
C34 C 0.3875(15) 0.8330(8) 0.3639(10) 0.027(6) Uani 1 1 d . U . . .
C35 C 0.3006(17) 0.8844(11) 0.4302(10) 0.041(8) Uani 1 1 d . . . . .
C36 C 0.4068(17) 0.7810(10) 0.4409(10) 0.037(7) Uiso 1 1 d . . . . .
C37 C 0.337(3) 0.8326(15) 0.4938(17) 0.074(13) Uiso 1 1 d . . . . .
C38 C 0.4305(16) 0.8543(9) 0.4398(10) 0.032(7) Uiso 1 1 d . . . . .
C401 C 0.013(2) 1.1127(10) 0.2591(13) 0.060(11) Uani 1 1 d . U . . .
H401 H 0.0592 1.1114 0.269 0.072 Uiso 1 1 calc R U . . .
C402 C -0.018(3) 1.1454(12) 0.2353(13) 0.064(10) Uani 1 1 d . U . . .
H402 H 0.008 1.1677 0.2309 0.077 Uiso 1 1 calc R U . . .
C403 C -0.086(3) 1.1432(14) 0.2192(15) 0.073(10) Uani 1 1 d . U . . .
H403 H -0.1037 1.1648 0.2042 0.088 Uiso 1 1 calc R U . . .
C404 C -0.131(3) 1.1112(14) 0.2233(15) 0.072(10) Uani 1 1 d . U . . .
H404 H -0.1748 1.108 0.2089 0.087 Uiso 1 1 calc R U . . .
C405 C -0.098(3) 1.0847(18) 0.2536(19) 0.096(17) Uani 1 1 d . U . . .
C406 C -0.150(2) 1.0522(13) 0.2593(14) 0.063(9) Uani 1 1 d . U . . .
C407 C -0.212(2) 1.0582(13) 0.2610(14) 0.071(9) Uani 1 1 d D U . . .
H407 H -0.2279 1.0837 0.2589 0.086 Uiso 1 1 calc R U . . .
C408 C -0.2636(16) 1.0288(10) 0.2660(13) 0.055(9) Uani 1 1 d D U . . .
H408 H -0.3114 1.0343 0.2672 0.066 Uiso 1 1 calc R U . . .
C409 C -0.238(2) 0.9919(14) 0.2689(13) 0.067(13) Uani 1 1 d . . . . .
H409 H -0.2675 0.9705 0.2719 0.081 Uiso 1 1 calc R U . . .
C410 C -0.1691(17) 0.9885(11) 0.2671(11) 0.047(10) Uani 1 1 d . . . . .
H410 H -0.1513 0.9634 0.2686 0.057 Uiso 1 1 calc R U . . .
C41 C 0.0611(13) 0.7726(8) 0.3482(8) 0.019(5) Uani 1 1 d . U . . .
C42 C 0.0044(13) 0.7258(7) 0.2904(9) 0.018(5) Uani 1 1 d . U . . .
C43 C 0.1091(16) 0.7024(8) 0.3511(8) 0.025(6) Uani 1 1 d . . . . .
C44 C 0.0255(16) 0.7532(9) 0.4228(10) 0.031(7) Uani 1 1 d . U . . .
C45 C -0.0681(14) 0.7673(9) 0.3509(9) 0.022(6) Uani 1 1 d . . . . .
C46 C -0.0153(19) 0.6684(11) 0.3333(12) 0.047(9) Uiso 1 1 d . . . . .
C47 C 0.0276(17) 0.6796(10) 0.4097(11) 0.040(8) Uiso 1 1 d . . . . .
C48 C -0.093(2) 0.7087(12) 0.3812(13) 0.059(10) Uiso 1 1 d . . . . .
C501 C 0.091(3) 0.6989(12) 0.5282(15) 0.080(13) Uani 1 1 d . U . . .
H501 H 0.136 0.6955 0.5183 0.096 Uiso 1 1 calc R U . . .
C502 C 0.051(3) 0.6680(16) 0.5312(13) 0.091(17) Uani 1 1 d . U . . .
H502 H 0.0671 0.6429 0.5269 0.109 Uiso 1 1 calc R U . . .
C503 C -0.026(4) 0.6777(13) 0.5428(15) 0.11(2) Uani 1 1 d . U . . .
H503 H -0.0582 0.6576 0.5461 0.135 Uiso 1 1 calc R U . . .
C504 C -0.048(2) 0.7142(14) 0.5482(15) 0.071(12) Uani 1 1 d . U . . .
H504 H -0.0947 0.7201 0.5521 0.086 Uiso 1 1 calc R U . . .
C505 C 0.003(2) 0.7431(11) 0.5479(12) 0.064(12) Uani 1 1 d . . . . .
C506 C -0.022(2) 0.7817(11) 0.5569(11) 0.051(9) Uani 1 1 d . U . . .
C507 C -0.069(2) 0.7880(13) 0.5905(13) 0.062(9) Uani 1 1 d . U . . .
H507 H -0.0822 0.7674 0.6081 0.074 Uiso 1 1 calc R U . . .
C508 C -0.094(2) 0.8227(13) 0.5977(14) 0.068(11) Uani 1 1 d . U . . .
H508 H -0.1274 0.8265 0.6189 0.081 Uiso 1 1 calc R U . . .
C509 C -0.070(2) 0.8522(13) 0.5747(13) 0.064(11) Uani 1 1 d . U . . .
H509 H -0.0871 0.8772 0.5789 0.076 Uiso 1 1 calc R U . . .
C510 C -0.0225(17) 0.8444(13) 0.5455(11) 0.053(10) Uani 1 1 d . . . . .
H510 H -0.0054 0.8657 0.5306 0.064 Uiso 1 1 calc R U . . .
C51 C -0.0046(14) 0.8540(8) 0.2400(9) 0.022(6) Uani 1 1 d . U . . .
C52 C -0.1317(18) 0.8587(9) 0.2549(8) 0.033(7) Uani 1 1 d . . . . .
C53 C -0.0517(15) 0.9207(9) 0.2217(9) 0.029(6) Uani 1 1 d . U . . .
C54 C 0.0147(17) 0.8783(9) 0.1637(10) 0.033(7) Uani 1 1 d . U . . .
C55 C -0.0521(13) 0.8088(8) 0.1821(8) 0.020(5) Uani 1 1 d . U . . .
C56 C -0.0938(15) 0.8643(9) 0.1231(10) 0.031(6) Uani 1 1 d . U . . .
C57 C -0.157(2) 0.9095(9) 0.1777(13) 0.057(11) Uani 1 1 d . . . . .
C58 C -0.1781(17) 0.8377(10) 0.1806(11) 0.039(8) Uani 1 1 d . U . . .
C601 C 0.277(2) 0.8503(11) 0.0251(14) 0.060(11) Uani 1 1 d . . . . .
H601 H 0.3044 0.8353 0.0443 0.072 Uiso 1 1 calc R U . . .
C602 C 0.274(2) 0.8410(13) -0.0175(13) 0.069(11) Uani 1 1 d . U . . .
H602 H 0.3004 0.8204 -0.028 0.083 Uiso 1 1 calc R U . . .
C603 C 0.232(2) 0.8631(12) -0.0463(13) 0.065(10) Uani 1 1 d . U . . .
H603 H 0.2294 0.8579 -0.0765 0.078 Uiso 1 1 calc R U . . .
C604 C 0.194(2) 0.8922(10) -0.0287(11) 0.053(9) Uani 1 1 d . U . . .
H604 H 0.1647 0.9077 -0.0465 0.064 Uiso 1 1 calc R U . . .
C605 C 0.1989(16) 0.8981(8) 0.0151(10) 0.041(6) Uani 1 1 d D U . . .
C606 C 0.1581(12) 0.9331(7) 0.0337(8) 0.028(5) Uani 1 1 d D U . . .
C607 C 0.1424(13) 0.9627(9) 0.0084(8) 0.030(7) Uani 1 1 d . . . . .
H607 H 0.1562 0.9638 -0.0208 0.035 Uiso 1 1 calc R U . . .
C608 C 0.1038(16) 0.9927(9) 0.0274(9) 0.037(7) Uani 1 1 d . U . . .
H608 H 0.0923 1.0145 0.0106 0.044 Uiso 1 1 calc R U . . .
C609 C 0.0838(19) 0.9909(10) 0.0678(10) 0.047(8) Uani 1 1 d . U . . .
H609 H 0.0588 1.0111 0.0803 0.056 Uiso 1 1 calc R U . . .
C610 C 0.1006(15) 0.9583(10) 0.0915(11) 0.043(8) Uani 1 1 d . U . . .
H610 H 0.0865 0.9571 0.1206 0.051 Uiso 1 1 calc R U . . .
C61 C 0.2064(17) 0.7902(9) 0.2406(10) 0.035(8) Uani 1 1 d . . . . .
C62 C 0.2248(15) 0.8118(9) 0.1658(11) 0.033(7) Uani 1 1 d . . . . .
C63 C 0.3311(13) 0.8014(8) 0.2260(8) 0.020(6) Uani 1 1 d . U . . .
C64 C 0.2704(16) 0.7294(10) 0.2546(12) 0.040(9) Uani 1 1 d . . . . .
C65 C 0.1569(15) 0.7416(9) 0.1845(9) 0.028(6) Uani 1 1 d . U . . .
C66 C 0.287(2) 0.7624(12) 0.1318(13) 0.057(10) Uiso 1 1 d . . . . .
C67 C 0.365(2) 0.7384(14) 0.1938(15) 0.070(13) Uiso 1 1 d . . . . .
C68 C 0.2635(15) 0.7024(9) 0.1762(9) 0.029(6) Uiso 1 1 d . . . . .
C701 C -0.3010(18) 0.7527(8) 0.3692(13) 0.044(9) Uani 1 1 d . . . . .
H701 H -0.2697 0.7354 0.3567 0.053 Uiso 1 1 calc R U . . .
C702 C -0.349(2) 0.7403(15) 0.3971(15) 0.076(15) Uani 1 1 d . . . . .
H702 H -0.3522 0.7143 0.4048 0.091 Uiso 1 1 calc R U . . .
C703 C -0.3952(14) 0.7696(10) 0.4148(12) 0.044(9) Uani 1 1 d . U . . .
H703 H -0.4304 0.7622 0.4337 0.053 Uiso 1 1 calc R U . . .
C704 C -0.3884(16) 0.8051(9) 0.4050(10) 0.034(6) Uani 1 1 d . U . . .
H704 H -0.4157 0.8236 0.4188 0.04 Uiso 1 1 calc R U . . .
C705 C -0.3406(16) 0.8165(9) 0.3738(10) 0.029(5) Uani 1 1 d . U . . .
C706 C -0.3305(14) 0.8559(8) 0.3653(9) 0.024(6) Uani 1 1 d . U . . .
C707 C -0.3872(17) 0.8807(10) 0.3659(10) 0.035(7) Uani 1 1 d . U . . .
H707 H -0.4322 0.8712 0.3704 0.042 Uiso 1 1 calc R U . . .
C708 C -0.3770(18) 0.9181(13) 0.3599(12) 0.057(11) Uani 1 1 d . . . . .
H708 H -0.4159 0.9345 0.3595 0.068 Uiso 1 1 calc R U . . .
C709 C -0.3125(19) 0.9341(11) 0.3542(13) 0.051(10) Uani 1 1 d . . . . .
H709 H -0.305 0.9606 0.3515 0.062 Uiso 1 1 calc R U . . .
C710 C -0.2597(16) 0.9072(12) 0.3530(12) 0.048(10) Uani 1 1 d . . . . .
H710 H -0.2148 0.9165 0.3478 0.058 Uiso 1 1 calc R U . . .
C72 C 0.414(2) 0.9844(14) 0.3797(14) 0.064(12) Uani 1 1 d . . . . .
H72B H 0.4556 0.9999 0.3851 0.077 Uiso 1 1 calc R U . . .
H72A H 0.3855 0.9972 0.3568 0.077 Uiso 1 1 calc R U . . .
C73 C 0.409(2) 0.8847(14) 0.1682(14) 0.068(10) Uani 1 1 d D U . . .
H73A H 0.3757 0.9016 0.1821 0.081 Uiso 1 1 calc R U . . .
H73B H 0.3848 0.8604 0.1632 0.081 Uiso 1 1 calc R U . . .
C74 C 0.036(2) 1.0389(11) 0.1750(10) 0.057(11) Uani 1 1 d . . . . .
H74A H 0.0547 1.0165 0.1599 0.069 Uiso 1 1 calc R U . . .
H74B H 0.0733 1.0493 0.1942 0.069 Uiso 1 1 calc R U . . .
C75 C 0.172(3) 0.8734(19) 0.538(2) 0.11(2) Uiso 1 1 d . . . . .
H75A H 0.1734 0.8792 0.5066 0.133 Uiso 1 1 calc R U . . .
H75B H 0.2199 0.8729 0.5495 0.133 Uiso 1 1 calc R U . . .
C76 C 0.111(4) 0.808(2) 0.069(2) 0.12(2) Uiso 1 1 d . . . . .
H76A H 0.1212 0.7986 0.0987 0.145 Uiso 1 1 calc R U . . .
H76B H 0.0625 0.8013 0.0619 0.145 Uiso 1 1 calc R U . . .
C77 C -0.156(3) 0.7962(15) 0.4484(16) 0.081(14) Uani 1 1 d . U . . .
H77A H -0.1271 0.7798 0.4305 0.097 Uiso 1 1 calc R U . . .
H77B H -0.1248 0.8138 0.4641 0.097 Uiso 1 1 calc R U . . .
C78 C 0.288(3) 0.6795(16) 0.4479(14) 0.10(2) Uani 1 1 d . . . . .
C79 C -0.1516(19) 0.7065(13) 0.2268(12) 0.055(11) Uani 1 1 d . . . . .
H79A H -0.1234 0.6926 0.2487 0.066 Uiso 1 1 calc R U . . .
H79B H -0.1931 0.6911 0.2201 0.066 Uiso 1 1 calc R U . . .
C801 C 0.4281(16) 0.7081(9) 0.3460(11) 0.040(7) Uani 1 1 d . U . . .
H801 H 0.4095 0.7329 0.3427 0.047 Uiso 1 1 calc R U . . .
C802 C 0.4954(18) 0.7045(11) 0.3446(11) 0.045(8) Uani 1 1 d . U . . .
H802 H 0.5236 0.7261 0.3403 0.054 Uiso 1 1 calc R U . . .
C803 C 0.5242(19) 0.6693(12) 0.3495(13) 0.057(11) Uani 1 1 d . U . . .
H803 H 0.5728 0.6662 0.3503 0.069 Uiso 1 1 calc R U . . .
C804 C 0.4812(13) 0.6386(8) 0.3532(9) 0.027(6) Uani 1 1 d . U . . .
H804 H 0.5 0.6137 0.3546 0.032 Uiso 1 1 calc R U . . .
C805 C 0.4071(13) 0.6438(8) 0.3548(8) 0.021(5) Uani 1 1 d . U . . .
C806 C 0.3682(14) 0.6117(8) 0.3651(9) 0.026(6) Uani 1 1 d . U . . .
C807 C 0.3802(18) 0.5789(10) 0.3889(10) 0.038(7) Uani 1 1 d . U . . .
H807 H 0.426 0.5771 0.4004 0.045 Uiso 1 1 calc R U . . .
C808 C 0.344(2) 0.5520(11) 0.3982(14) 0.059(12) Uani 1 1 d . . . . .
H808 H 0.3612 0.5322 0.4163 0.07 Uiso 1 1 calc R U . . .
C809 C 0.279(2) 0.5513(11) 0.3819(15) 0.065(12) Uani 1 1 d . U . . .
H809 H 0.2505 0.5304 0.3878 0.078 Uiso 1 1 calc R U . . .
C810 C 0.2550(15) 0.5802(10) 0.3573(11) 0.036(7) Uani 1 1 d . U . . .
H810 H 0.209 0.58 0.346 0.043 Uiso 1 1 calc R U . . .
C82A C 0.434(2) 0.9473(13) 0.3639(16) 0.066(12) Uani 1 1 d . . . . .
H82A H 0.46 0.9503 0.3374 0.099 Uiso 1 1 calc R U . . .
H82B H 0.4631 0.9346 0.386 0.099 Uiso 1 1 calc R U . . .
H82C H 0.393 0.9319 0.3577 0.099 Uiso 1 1 calc R U . . .
C83 C 0.417(5) 0.900(3) 0.1268(19) 0.19(4) Uiso 1 1 d D . . . .
C84 C 0.015(3) 1.0672(15) 0.1440(16) 0.087(15) Uiso 1 1 d . . . . .
H84A H 0.0537 1.0747 0.1267 0.13 Uiso 1 1 calc R U . . .
H84B H -0.0218 1.0566 0.1248 0.13 Uiso 1 1 calc R U . . .
H84C H -0.0033 1.0893 0.1591 0.13 Uiso 1 1 calc R U . . .
C85 C 0.132(5) 0.906(3) 0.561(3) 0.08(3) Uiso 0.5 1 d . . P . .
H85A H 0.1551 0.9306 0.5561 0.115 Uiso 0.5 1 calc R U P . .
H85B H 0.0846 0.9076 0.5493 0.115 Uiso 0.5 1 calc R U P . .
H85C H 0.1312 0.9013 0.5922 0.115 Uiso 0.5 1 calc R U P . .
C86 C 0.151(3) 0.787(2) 0.042(2) 0.12(2) Uiso 1 1 d . . . . .
H86A H 0.1414 0.76 0.0452 0.187 Uiso 1 1 calc R U . . .
H86B H 0.1408 0.7946 0.0117 0.187 Uiso 1 1 calc R U . . .
H86C H 0.1999 0.7919 0.0487 0.187 Uiso 1 1 calc R U . . .
C87 C -0.183(4) 0.7740(15) 0.4778(16) 0.11(2) Uani 1 1 d . . . . .
H87A H -0.1463 0.7612 0.4943 0.168 Uiso 1 1 calc R U . . .
H87C H -0.2106 0.7893 0.4974 0.168 Uiso 1 1 calc R U . . .
H87B H -0.2128 0.755 0.4635 0.168 Uiso 1 1 calc R U . . .
C88A C 0.329(2) 0.6520(14) 0.4785(15) 0.040(11) Uiso 0.7 1 d . . P . .
H88C H 0.3403 0.665 0.5059 0.06 Uiso 0.7 1 calc R U P . .
H88B H 0.3012 0.6295 0.4842 0.06 Uiso 0.7 1 calc R U P . .
H88A H 0.3716 0.6444 0.4648 0.06 Uiso 0.7 1 calc R U P . .
C88B C 0.224(4) 0.709(3) 0.466(3) 0.024(19) Uiso 0.3 1 d . . P . .
H88E H 0.2387 0.7195 0.4941 0.036 Uiso 0.3 1 calc R U P . .
H88F H 0.2158 0.7292 0.4453 0.036 Uiso 0.3 1 calc R U P . .
H88D H 0.1818 0.6941 0.4694 0.036 Uiso 0.3 1 calc R U P . .
C89 C -0.175(2) 0.7448(12) 0.2470(13) 0.058(10) Uiso 1 1 d . . . . .
H89A H -0.2008 0.7397 0.273 0.087 Uiso 1 1 calc R U . . .
H89B H -0.1341 0.7601 0.2547 0.087 Uiso 1 1 calc R U . . .
H89C H -0.2039 0.7586 0.2259 0.087 Uiso 1 1 calc R U . . .
C901 C -0.0608(15) 0.6174(10) 0.2120(11) 0.037(8) Uani 1 1 d . . . . .
H901 H -0.0462 0.6182 0.2416 0.045 Uiso 1 1 calc R U . . .
C902 C -0.111(2) 0.5928(12) 0.1981(13) 0.056(8) Uani 1 1 d . U . . .
H902 H -0.1307 0.5762 0.2186 0.067 Uiso 1 1 calc R U . . .
C903 C -0.133(2) 0.5911(10) 0.1578(13) 0.060(10) Uani 1 1 d . U . . .
H903 H -0.1692 0.574 0.1496 0.072 Uiso 1 1 calc R U . . .
C904 C -0.105(2) 0.6139(13) 0.1275(13) 0.070(12) Uani 1 1 d . U . . .
H904 H -0.1192 0.6116 0.098 0.084 Uiso 1 1 calc R U . . .
C905 C -0.0538(15) 0.6410(8) 0.1396(9) 0.030(6) Uani 1 1 d . U . . .
C906 C -0.0266(17) 0.6682(10) 0.1085(11) 0.044(9) Uani 1 1 d . . . . .
C907 C -0.016(2) 0.6577(13) 0.0661(13) 0.064(10) Uani 1 1 d . U . . .
H907 H -0.0279 0.6327 0.0571 0.077 Uiso 1 1 calc R U . . .
C908 C 0.011(4) 0.6814(18) 0.0374(16) 0.15(3) Uani 1 1 d . U . . .
H908 H 0.0265 0.6724 0.0104 0.175 Uiso 1 1 calc R U . . .
C909 C 0.015(2) 0.7204(13) 0.0485(13) 0.067(12) Uani 1 1 d . U . . .
H909 H 0.0259 0.7393 0.0279 0.081 Uiso 1 1 calc R U . . .
C910 C 0.0012(18) 0.7297(10) 0.0927(12) 0.045(9) Uani 1 1 d . . . . .
H910 H 0.0047 0.7555 0.1011 0.054 Uiso 1 1 calc R U . . .
N11 N 0.1666(11) 0.8939(6) 0.2749(7) 0.019(5) Uani 1 1 d . . . . .
N12 N 0.2580(12) 0.9672(7) 0.3582(8) 0.021(5) Uani 1 1 d . U . . .
N13 N 0.3639(12) 0.9022(6) 0.2703(8) 0.023(5) Uani 1 1 d . U . . .
N14 N 0.0910(13) 0.9958(8) 0.2600(8) 0.031(5) Uani 1 1 d . U . . .
N15 N 0.2104(13) 0.9217(7) 0.1621(7) 0.029(6) Uani 1 1 d . . . . .
N16 N 0.2187(18) 1.0352(8) 0.1718(9) 0.052(8) Uani 1 1 d . . . . .
N17 N 0.2955(18) 1.0540(9) 0.2918(10) 0.056(8) Uani 1 1 d . U . . .
N18 N 0.3983(15) 0.9925(9) 0.2030(12) 0.059(9) Uani 1 1 d . U . . .
N21 N 0.0837(11) 0.8856(7) 0.3489(7) 0.024(5) Uani 1 1 d . . . . .
N22 N 0.0581(13) 0.8579(8) 0.4644(8) 0.034(6) Uani 1 1 d . U . . .
N23 N -0.1092(12) 0.8743(6) 0.3763(8) 0.024(5) Uani 1 1 d . . . . .
N24 N 0.1609(13) 0.9608(7) 0.4322(7) 0.027(5) Uani 1 1 d . . . . .
N25 N -0.0179(12) 0.9789(7) 0.3234(8) 0.028(6) Uani 1 1 d . . . . .
N26 N -0.0234(16) 0.9418(9) 0.5236(10) 0.049(7) Uiso 1 1 d . . . . .
N27 N -0.1630(15) 0.9650(8) 0.4241(9) 0.043(7) Uiso 1 1 d . . . . .
N28 N 0.0052(13) 1.0292(8) 0.4412(8) 0.033(6) Uiso 1 1 d . . . . .
N31 N 0.2158(12) 0.8444(7) 0.3468(8) 0.024(5) Uani 1 1 d . . . . .
N32 N 0.2918(14) 0.7443(8) 0.3766(9) 0.038(7) Uani 1 1 d . . . . .
N33 N 0.1837(14) 0.8055(8) 0.4637(8) 0.037(6) Uani 1 1 d . . . . .
N34 N 0.4161(14) 0.8402(8) 0.3319(8) 0.034(6) Uani 1 1 d . . . . .
N35 N 0.2878(12) 0.9149(7) 0.4351(8) 0.027(5) Uani 1 1 d . U . . .
N36 N 0.4442(15) 0.7573(9) 0.4514(9) 0.045(7) Uiso 1 1 d . . . . .
N37 N 0.337(2) 0.8313(13) 0.5307(15) 0.091(13) Uiso 1 1 d . . . . .
N38 N 0.4807(14) 0.8703(8) 0.4464(9) 0.038(6) Uiso 1 1 d . . . . .
N41 N 0.0877(12) 0.7998(8) 0.3383(8) 0.030(6) Uani 1 1 d . . . . .
N42 N 0.0024(17) 0.7289(9) 0.2547(10) 0.043(7) Uani 1 1 d . . . . .
N43 N 0.1676(13) 0.6959(8) 0.3495(9) 0.034(6) Uani 1 1 d . . . . .
N44 N 0.0376(12) 0.7705(8) 0.4533(9) 0.033(6) Uani 1 1 d . . . . .
N45 N -0.1035(13) 0.7923(9) 0.3473(9) 0.038(7) Uani 1 1 d . . . . .
N46 N -0.0339(16) 0.6392(10) 0.3164(10) 0.051(8) Uiso 1 1 d . . . . .
N47 N 0.0412(17) 0.6564(10) 0.4360(10) 0.055(8) Uiso 1 1 d . . . . .
N48 N -0.1544(18) 0.7009(11) 0.3981(11) 0.064(9) Uiso 1 1 d . . . . .
N51 N 0.0400(11) 0.8471(6) 0.2653(8) 0.023(5) Uani 1 1 d . . . . .
N52 N -0.1586(13) 0.8539(8) 0.2875(8) 0.032(6) Uani 1 1 d . . . . .
N53 N -0.0319(12) 0.9497(7) 0.2353(8) 0.028(5) Uani 1 1 d . U . . .
N54 N 0.0693(14) 0.8825(7) 0.1488(8) 0.034(6) Uani 1 1 d . . . . .
N55 N -0.0312(13) 0.7782(7) 0.1796(9) 0.035(6) Uani 1 1 d . . . . .
N56 N -0.100(2) 0.862(2) 0.0869(11) 0.13(2) Uani 1 1 d . U . . .
N57 N -0.1959(15) 0.9352(10) 0.1699(14) 0.070(11) Uani 1 1 d . . . . .
N58 N -0.2300(15) 0.8214(8) 0.1744(10) 0.044(7) Uani 1 1 d . . . . .
N61 N 0.1757(12) 0.8089(7) 0.2653(8) 0.028(5) Uani 1 1 d . U . . .
N62 N 0.2015(14) 0.8382(7) 0.1499(7) 0.029(6) Uani 1 1 d . . . . .
N63 N 0.3658(14) 0.8215(8) 0.2418(9) 0.034(6) Uani 1 1 d . U . . .
N64 N 0.2758(12) 0.7130(7) 0.2875(8) 0.026(5) Uani 1 1 d . . . . .
N65 N 0.1003(12) 0.7322(6) 0.1818(8) 0.026(5) Uani 1 1 d . . . . .
N66 N 0.298(2) 0.7640(14) 0.0917(15) 0.096(14) Uiso 1 1 d . . . . .
N67 N 0.4313(17) 0.7365(10) 0.1946(11) 0.058(9) Uiso 1 1 d . . . . .
N68 N 0.2671(16) 0.6682(9) 0.1703(10) 0.051(8) Uiso 1 1 d . . . . .
N82 N 0.3051(11) 1.0498(6) 0.4311(7) 0.020(5) Uani 1 1 d . U . . .
N83 N 0.5530(14) 0.9056(7) 0.2629(8) 0.035(6) Uani 1 1 d . U . . .
N84 N -0.0358(15) 1.0843(9) 0.2651(9) 0.042(7) Uani 1 1 d . U . . .
N85 N 0.0691(17) 0.7372(11) 0.5388(9) 0.061(8) Uani 1 1 d . U . . .
N86 N 0.2435(15) 0.8778(7) 0.0406(9) 0.042(7) Uani 1 1 d . . . . .
N87 N -0.2988(13) 0.7897(8) 0.3597(8) 0.036(6) Uani 1 1 d . . . . .
N88 N 0.2998(15) 0.6108(7) 0.3489(8) 0.035(6) Uani 1 1 d . U . . .
N89 N -0.0324(13) 0.6408(7) 0.1827(7) 0.028(6) Uani 1 1 d . . . . .
N92 N 0.2882(12) 0.9859(7) 0.4914(7) 0.027(5) Uani 1 1 d . U . . .
N93 N 0.5253(12) 0.8259(8) 0.2628(8) 0.031(6) Uani 1 1 d . . . . .
N94 N -0.1240(14) 1.0156(9) 0.2637(9) 0.036(7) Uani 1 1 d . U . . .
N95 N 0.0040(14) 0.8120(9) 0.5347(8) 0.039(7) Uani 1 1 d . U . . .
N96 N 0.1340(14) 0.9297(8) 0.0764(8) 0.034(6) Uani 1 1 d . U . . .
N97 N -0.2659(14) 0.8701(8) 0.3584(8) 0.031(6) Uani 1 1 d . . . . .
N98 N 0.3828(13) 0.6791(7) 0.3518(8) 0.031(5) Uani 1 1 d . U . . .
N99 N -0.0152(12) 0.7056(7) 0.1213(8) 0.030(6) Uani 1 1 d . . . . .
O72 O 0.3753(10) 0.9830(7) 0.4185(7) 0.036(5) Uani 1 1 d . . . . .
O73 O 0.4559(14) 0.8770(9) 0.1997(8) 0.064(8) Uani 1 1 d . U . . .
O74 O -0.0207(11) 1.0281(6) 0.1997(6) 0.033(5) Uani 1 1 d . . . . .
O75 O 0.1447(14) 0.8393(9) 0.5427(10) 0.070(9) Uani 1 1 d . . . . .
O76 O 0.1167(13) 0.8482(6) 0.0693(7) 0.044(6) Uani 1 1 d . . . . .
O77 O -0.1978(9) 0.8191(6) 0.4185(7) 0.029(5) Uani 1 1 d . . . . .
O78 O 0.2711(15) 0.6650(8) 0.4119(8) 0.055(7) Uani 1 1 d . . . . .
O79 O -0.1146(11) 0.7098(6) 0.1901(7) 0.036(5) Uani 1 1 d . . . . .
O82 O 0.2499(11) 1.0298(6) 0.4217(6) 0.034(5) Uani 1 1 d . . . . .
O83 O 0.5071(10) 0.8974(7) 0.2895(7) 0.042(6) Uani 1 1 d . . . . .
O84 O -0.0084(12) 1.0548(7) 0.2901(8) 0.045(6) Uani 1 1 d . . . . .
O85 O 0.1134(12) 0.7645(6) 0.5372(7) 0.041(6) Uani 1 1 d . . . . .
O86 O 0.2522(12) 0.8861(6) 0.0820(7) 0.038(5) Uani 1 1 d . . . . .
O87 O -0.2513(10) 0.7973(6) 0.3286(7) 0.031(5) Uani 1 1 d . . . . .
O88 O 0.2709(10) 0.6366(6) 0.3240(7) 0.030(5) Uani 1 1 d . U . . .
O89 O 0.0144(10) 0.6647(5) 0.1949(7) 0.028(5) Uani 1 1 d . . . . .
C1S C 0.713(3) 0.6625(16) 0.2918(17) 0.083(15) Uiso 1 1 d . . . . .
N1S N 0.663(2) 0.6801(14) 0.2766(14) 0.091(13) Uiso 1 1 d . . . . .
C2S C 0.775(2) 0.6495(12) 0.3141(13) 0.057(10) Uiso 1 1 d . . . . .
H2S1 H 0.8109 0.6692 0.3123 0.086 Uiso 1 1 calc R U . . .
H2S2 H 0.7916 0.6263 0.3004 0.086 Uiso 1 1 calc R U . . .
H2S3 H 0.766 0.6444 0.3445 0.086 Uiso 1 1 calc R U . . .
C3S C -0.445(3) 1.0283(16) 0.3176(18) 0.087(16) Uiso 1 1 d . . . . .
N3S N -0.397(2) 1.0172(14) 0.3338(15) 0.091(13) Uiso 1 1 d . . . . .
C4S C -0.514(4) 1.046(3) 0.299(3) 0.15(3) Uiso 1 1 d . . . . .
C5S C 0.1195(19) 0.6151(10) 0.2402(12) 0.048(9) Uiso 1 1 d D . . . .
N5S N 0.1450(17) 0.6510(10) 0.2521(11) 0.058(9) Uiso 1 1 d . . . . .
C6S C 0.103(3) 0.5807(12) 0.2285(18) 0.097(17) Uiso 1 1 d D . . . .
H6S1 H 0.1358 0.5718 0.2071 0.145 Uiso 1 1 calc R U . . .
H6S2 H 0.0566 0.5805 0.2158 0.145 Uiso 1 1 calc R U . . .
H6S3 H 0.1056 0.564 0.2538 0.145 Uiso 1 1 calc R U . . .
C7S C 0.1398(15) 1.0771(8) 0.3603(9) 0.032(7) Uiso 1 1 d D . . . .
N7S N 0.125(2) 1.0398(12) 0.3587(13) 0.075(11) Uiso 1 1 d . . . . .
C8S C 0.156(2) 1.1131(8) 0.3700(13) 0.058(10) Uiso 1 1 d D . . . .
C9S C 0.063(4) 0.709(3) 0.649(3) 0.15(3) Uiso 1 1 d . . . . .
N9S N 0.035(4) 0.680(3) 0.658(3) 0.19(3) Uiso 1 1 d . . . . .
C10S C 0.092(4) 0.751(2) 0.646(2) 0.13(2) Uiso 1 1 d . . . . .
C11S C -0.115(6) 0.959(3) 0.035(3) 0.08(3) Uiso 0.5 1 d . . P . .
N11S N -0.074(5) 0.965(3) 0.049(3) 0.09(3) Uiso 0.5 1 d . . P . .
C12S C -0.170(6) 0.950(3) 0.021(3) 0.09(3) Uiso 0.5 1 d . . P . .
H12A H -0.1639 0.9314 -0.0027 0.139 Uiso 0.5 1 calc R U P . .
H12B H -0.1938 0.9722 0.0092 0.139 Uiso 0.5 1 calc R U P . .
H12C H -0.1971 0.9383 0.0434 0.139 Uiso 0.5 1 calc R U P . .
C13S C 0.531(3) 1.030(3) 0.144(3) 0.08(3) Uiso 0.5 1 d D . P . .
H13A H 0.5297 1.0277 0.1761 0.1 Uiso 0.5 1 calc R U P . .
H13B H 0.5123 1.0551 0.1365 0.1 Uiso 0.5 1 calc R U P . .
O13S O 0.485(3) 1.003(2) 0.127(2) 0.09(2) Uiso 0.5 1 d D . P . .
C14S C 0.610(4) 1.030(3) 0.132(3) 0.07(3) Uiso 0.5 1 d D . P . .
H14A H 0.6339 1.0506 0.1468 0.112 Uiso 0.5 1 calc R U P . .
H14B H 0.631 1.0056 0.1403 0.112 Uiso 0.5 1 calc R U P . .
H14C H 0.6134 1.0332 0.1004 0.112 Uiso 0.5 1 calc R U P . .
C15S C 0.464(3) 0.9452(17) 0.517(2) 0.12(3) Uiso 0.75 1 d D . P . .
H15A H 0.4302 0.9253 0.5083 0.149 Uiso 0.75 1 calc R U P . .
H15B H 0.4528 0.9547 0.546 0.149 Uiso 0.75 1 calc R U P . .
O15S O 0.463(3) 0.9756(13) 0.4858(15) 0.098(15) Uiso 0.75 1 d D . P . .
C16S C 0.538(3) 0.930(2) 0.516(2) 0.09(2) Uiso 0.75 1 d D . P . .
H16A H 0.5432 0.9086 0.5369 0.137 Uiso 0.75 1 calc R U P . .
H16B H 0.5483 0.9207 0.4872 0.137 Uiso 0.75 1 calc R U P . .
H16C H 0.5708 0.9498 0.5247 0.137 Uiso 0.75 1 calc R U P . .
C17S C 0.158(5) 0.595(3) 0.586(3) 0.07(2) Uiso 0.5 1 d . . P . .
O17S O 0.215(5) 0.609(3) 0.581(3) 0.14(3) Uiso 0.5 1 d . . P . .
C18S C 0.103(6) 0.578(3) 0.552(4) 0.10(3) Uiso 0.5 1 d . . P . .
C19S C -0.133(2) 1.0071(13) 0.1497(14) 0.065(11) Uiso 1 1 d D . . . .
H19A H -0.1175 1.0114 0.1801 0.078 Uiso 1 1 calc R U . . .
H19B H -0.1634 0.9847 0.1507 0.078 Uiso 1 1 calc R U . . .
O19S O -0.077(4) 0.993(3) 0.132(4) 0.19(5) Uiso 0.5 1 d D . P . .
C20S C -0.180(5) 1.037(2) 0.143(3) 0.10(3) Uiso 0.5 1 d D . P . .
H20A H -0.2147 1.0361 0.1649 0.147 Uiso 0.5 1 calc R U P . .
H20B H -0.1555 1.061 0.1439 0.147 Uiso 0.5 1 calc R U P . .
H20C H -0.2023 1.0338 0.114 0.147 Uiso 0.5 1 calc R U P . .
C21S C 0.487(4) 0.628(2) 0.482(2) 0.09(2) Uiso 0.75 1 d . . P . .
H21D H 0.5108 0.6098 0.4629 0.108 Uiso 0.75 1 calc R U P . .
H21E H 0.4366 0.6246 0.4776 0.108 Uiso 0.75 1 calc R U P . .
O21S O 0.509(2) 0.6214(12) 0.5295(13) 0.079(12) Uiso 0.75 1 d . . P . .
O31S O 0.163(2) 0.6169(13) 0.4217(14) 0.040(10) Uiso 0.5 1 d . . P A 1
O32S O 0.083(7) 0.564(4) 0.445(4) 0.21(6) Uiso 0.5 1 d . . P B 2
O33S O 0.079(9) 0.515(5) 0.479(6) 0.12(6) Uiso 0.25 1 d . . P B 3
C22S C 0.507(4) 0.665(2) 0.474(2) 0.09(2) Uiso 0.75 1 d . . P . .
H22E H 0.4951 0.672 0.4438 0.138 Uiso 0.75 1 calc R U P . .
H22F H 0.4833 0.6826 0.4934 0.138 Uiso 0.75 1 calc R U P . .
H22I H 0.557 0.6679 0.4788 0.138 Uiso 0.75 1 calc R U P . .
C23S C 0.186(4) 0.821(2) 0.625(2) 0.050(18) Uiso 0.5 1 d D . P . .
O23S O 0.157(4) 0.835(3) 0.664(4) 0.16(4) Uiso 0.5 1 d D . P . .
C24S C 0.185(8) 0.865(2) 0.611(5) 0.15(5) Uiso 0.5 1 d D . P . .
C25S C -0.235(5) 0.891(3) 0.462(3) 0.07(2) Uiso 0.5 1 d . . P . .
O25S O -0.279(3) 0.8636(17) 0.4707(18) 0.069(16) Uiso 0.5 1 d D . P . .
C26S C -0.255(8) 0.914(3) 0.498(5) 0.14(5) Uiso 0.5 1 d D . P . .
C27S C 0.281(5) 0.758(3) 0.601(3) 0.08(3) Uiso 0.5 1 d . . P . .
O27S O 0.310(2) 0.7889(12) 0.6113(12) 0.031(9) Uiso 0.5 1 d . . P . .
C28S C 0.307(6) 0.729(3) 0.563(3) 0.09(3) Uiso 0.5 1 d . . P . .
C29S C 0.201(4) 0.563(2) 0.484(3) 0.06(2) Uiso 0.5 1 d . . P A .
O29S O 0.145(7) 0.535(4) 0.467(4) 0.20(5) Uiso 0.5 1 d . . P . .
C30S C 0.174(6) 0.598(4) 0.457(4) 0.11(4) Uiso 0.5 1 d . . P . .
O34S O 0.082(5) 0.599(3) 0.083(3) 0.14(3) Uiso 0.5 1 d . . P . .
O35S O 0.498(3) 1.0349(18) 0.5534(19) 0.075(17) Uiso 0.5 1 d . . P . .
O36S O 0.284(5) 0.845(5) 0.688(5) 0.24(7) Uiso 0.5 1 d D . P . .
O37S O 0.326(6) 0.754(3) 0.589(4) 0.07(3) Uiso 0.25 1 d . . P . .

loop_
_atom_site_aniso_label
_atom_site_aniso_U_11
_atom_site_aniso_U_22
_atom_site_aniso_U_33
_atom_site_aniso_U_23
_atom_site_aniso_U_13
_atom_site_aniso_U_12
Co1 0.0168(14) 0.0144(15) 0.0220(14) 0.0024(11) 0.0031(12) -0.0023(11)
Co2 0.0238(19) 0.019(2) 0.0218(18) -0.0033(15) 0.0025(16) 0.0006(15)
Co3 0.0189(18) 0.030(2) 0.029(2) 0.0025(17) 0.0039(16) 0.0017(16)
Co4 0.032(2) 0.023(2) 0.025(2) -0.0010(16) -0.0025(17) 0.0108(17)
Co5 0.0238(19) 0.025(2) 0.028(2) 0.0031(16) 0.0009(16) -0.0029(16)
Co6 0.041(2) 0.021(2) 0.0191(18) 0.0034(15) 0.0050(17) 0.0028(17)
Co7 0.0185(18) 0.025(2) 0.034(2) -0.0028(17) 0.0044(16) -0.0022(15)
Co8 0.0237(19) 0.0151(19) 0.035(2) 0.0013(16) 0.0016(17) 0.0028(15)
Co9 0.027(2) 0.021(2) 0.031(2) -0.0031(16) -0.0007(17) -0.0049(16)
W1 0.0252(6) 0.0124(5) 0.0199(5) 0.0008(4) 0.0058(4) -0.0021(4)
W2 0.0184(5) 0.0184(6) 0.0237(5) -0.0032(4) 0.0028(4) -0.0001(4)
W3 0.0171(5) 0.0157(5) 0.0232(5) 0.0021(4) 0.0019(4) 0.0029(4)
W4 0.0210(5) 0.0175(6) 0.0265(6) 0.0026(4) 0.0042(5) -0.0049(4)
W5 0.0210(5) 0.0224(6) 0.0214(5) 0.0012(4) -0.0023(4) 0.0035(4)
W6 0.0194(5) 0.0178(6) 0.0258(6) 0.0003(4) 0.0044(4) 0.0029(4)
C11 0.015(10) 0.031(11) 0.026(10) 0.004(9) 0.000(9) 0.017(9)
C12 0.031(15) 0.021(14) 0.026(6) -0.019(11) 0.013(11) -0.015(11)
C13 0.026(6) 0.027(6) 0.027(7) 0.000(4) 0.001(4) 0.000(4)
C14 0.041(10) 0.013(13) 0.015(12) 0.002(10) 0.014(12) 0.012(12)
C15 0.038(9) 0.034(9) 0.037(9) 0.000(5) 0.003(5) -0.001(5)
C16 0.06(2) 0.028(17) 0.029(15) 0.001(13) 0.017(15) -0.019(15)
C17 0.07(3) 0.06(2) 0.028(16) -0.018(16) 0.007(17) -0.04(2)
C18 0.017(7) 0.017(7) 0.018(7) 0.003(5) 0.003(5) 0.001(5)
C201 0.034(8) 0.033(9) 0.035(8) -0.001(5) 0.003(5) 0.000(5)
C202 0.07(3) 0.04(2) 0.08(3) 0.03(2) 0.01(2) -0.02(2)
C203 0.04(2) 0.08(4) 0.17(5) 0.01(3) 0.01(3) -0.03(2)
C204 0.05(2) 0.037(19) 0.07(2) -0.027(15) -0.013(17) 0.011(15)
C205 0.037(7) 0.035(7) 0.036(7) 0.001(4) 0.003(4) -0.001(4)
C206 0.019(13) 0.030(11) 0.023(12) -0.002(8) -0.005(10) 0.013(10)
C207 0.07(3) 0.06(3) 0.05(2) -0.035(19) 0.015(19) 0.00(2)
C208 0.17(5) 0.019(18) 0.022(16) 0.004(14) -0.02(2) 0.00(2)
C209 0.04(2) 0.10(4) 0.037(19) 0.04(2) 0.010(16) 0.01(2)
C210 0.09(3) 0.006(13) 0.014(12) 0.001(10) 0.005(15) -0.012(15)
C21 0.012(7) 0.017(7) 0.018(7) -0.001(6) -0.003(6) 0.001(6)
C22 0.031(16) 0.019(15) 0.038(16) -0.005(13) 0.019(13) -0.003(12)
C23 0.025(8) 0.024(8) 0.027(8) -0.001(6) 0.002(6) 0.003(6)
C24 0.023(8) 0.020(8) 0.018(7) -0.003(6) -0.001(6) -0.003(6)
C25 0.034(11) 0.010(10) 0.032(11) -0.002(9) -0.005(10) 0.008(9)
C301 0.05(2) 0.029(13) 0.08(3) 0.023(17) -0.03(2) -0.003(14)
C302 0.06(3) 0.11(5) 0.11(4) 0.05(4) -0.02(3) -0.02(3)
C303 0.05(3) 0.09(3) 0.07(3) 0.01(2) 0.02(2) -0.05(2)
C304 0.028(16) 0.09(2) 0.036(18) 0.008(17) -0.006(12) -0.011(17)
C305 0.037(8) 0.037(8) 0.033(8) 0.007(6) -0.001(6) -0.001(6)
C306 0.026(8) 0.021(8) 0.026(8) 0.003(6) 0.002(6) 0.003(6)
C307 0.032(8) 0.040(8) 0.030(8) -0.003(6) -0.001(6) 0.002(6)
C308 0.050(12) 0.040(10) 0.022(14) 0.007(13) -0.020(14) 0.012(13)
C309 0.059(15) 0.025(14) 0.050(19) 0.000(15) 0.009(18) 0.007(9)
C310 0.045(13) 0.032(18) 0.047(19) -0.001(15) -0.018(16) -0.003(12)
C31 0.021(6) 0.019(7) 0.021(6) 0.002(4) 0.004(4) -0.001(4)
C32 0.014(12) 0.020(15) 0.038(16) 0.015(12) 0.010(11) -0.005(10)
C33 0.028(7) 0.025(7) 0.025(7) 0.000(4) 0.001(4) 0.001(4)
C34 0.023(11) 0.024(11) 0.035(11) -0.008(9) -0.006(10) -0.003(9)
C35 0.036(17) 0.06(2) 0.024(15) 0.005(15) 0.002(13) 0.016(17)
C401 0.09(3) 0.021(17) 0.07(3) -0.006(16) -0.03(2) -0.018(16)
C402 0.089(19) 0.05(2) 0.06(2) 0.002(17) -0.01(2) 0.001(16)
C403 0.078(13) 0.065(14) 0.076(16) 0.007(12) -0.003(12) 0.009(10)
C404 0.073(11) 0.072(11) 0.072(12) 0.002(6) 0.001(6) 0.004(6)
C405 0.096(18) 0.096(18) 0.096(18) 0.000(6) 0.004(6) 0.003(6)
C406 0.065(10) 0.061(12) 0.063(11) -0.001(7) -0.001(7) 0.002(7)
C407 0.070(10) 0.071(11) 0.073(11) -0.003(6) 0.001(6) 0.003(6)
C408 0.028(16) 0.06(2) 0.07(3) 0.00(2) -0.019(18) 0.026(11)
C409 0.06(3) 0.08(3) 0.06(2) -0.02(2) -0.01(2) 0.04(2)
C410 0.034(18) 0.06(2) 0.05(2) -0.022(18) 0.016(16) -0.030(17)
C41 0.016(7) 0.020(8) 0.020(8) 0.001(6) 0.000(6) 0.004(6)
C42 0.015(7) 0.018(8) 0.021(8) -0.002(6) -0.002(6) -0.004(6)
C43 0.036(16) 0.022(15) 0.016(13) -0.004(11) -0.011(12) -0.012(12)
C44 0.030(9) 0.029(9) 0.034(9) 0.006(6) 0.005(6) -0.004(6)
C45 0.015(12) 0.033(16) 0.019(13) -0.004(11) 0.003(10) 0.007(12)
C501 0.08(3) 0.055(18) 0.10(3) 0.06(2) -0.01(3) -0.006(16)
C502 0.12(4) 0.11(2) 0.04(2) 0.03(2) -0.03(3) -0.06(3)
C503 0.24(8) 0.04(2) 0.06(3) -0.02(2) 0.06(4) -0.07(3)
C504 0.06(3) 0.07(3) 0.08(3) -0.01(3) 0.03(2) -0.03(2)
C505 0.09(3) 0.04(2) 0.05(2) -0.002(18) 0.00(2) -0.05(2)
C506 0.07(2) 0.041(19) 0.05(2) -0.009(14) 0.009(17) -0.006(17)
C507 0.056(14) 0.065(12) 0.065(15) -0.002(12) 0.016(12) -0.013(11)
C508 0.05(2) 0.064(17) 0.09(3) -0.011(19) 0.03(2) -0.022(17)
C509 0.07(3) 0.062(16) 0.06(2) -0.010(18) 0.04(2) 0.00(2)
C510 0.039(19) 0.08(3) 0.041(19) -0.006(19) 0.022(16) -0.011(19)
C51 0.021(7) 0.022(7) 0.022(7) 0.001(4) 0.003(4) 0.000(4)
C52 0.06(2) 0.028(16) 0.012(12) -0.005(11) 0.009(13) 0.002(15)
C53 0.031(9) 0.030(9) 0.027(8) 0.005(6) 0.001(6) 0.004(6)
C54 0.038(9) 0.032(9) 0.028(9) -0.001(6) -0.005(6) 0.003(6)
C55 0.021(6) 0.021(7) 0.018(6) -0.001(4) 0.000(4) 0.002(4)
C56 0.027(8) 0.035(8) 0.030(7) 0.000(5) 0.001(5) 0.003(5)
C57 0.08(3) 0.013(16) 0.07(3) -0.010(16) -0.01(2) 0.014(17)
C58 0.039(8) 0.039(8) 0.040(8) -0.002(4) 0.001(4) 0.001(4)
C601 0.07(3) 0.04(2) 0.08(3) 0.00(2) 0.01(2) 0.002(19)
C602 0.08(3) 0.07(3) 0.06(2) -0.025(19) 0.05(2) 0.00(2)
C603 0.09(3) 0.06(2) 0.05(2) -0.041(16) 0.014(17) -0.036(15)
C604 0.07(2) 0.04(2) 0.046(10) -0.022(14) -0.029(16) -0.011(16)
C605 0.043(9) 0.044(9) 0.038(8) -0.005(6) 0.008(6) 0.000(6)
C606 0.012(12) 0.042(14) 0.030(10) 0.018(10) 0.003(10) 0.007(10)
C607 0.021(13) 0.048(19) 0.019(13) 0.017(12) 0.004(11) 0.000(13)
C608 0.045(12) 0.036(12) 0.029(9) 0.011(9) -0.008(10) 0.004(10)
C609 0.06(2) 0.048(19) 0.035(13) 0.000(13) 0.004(15) 0.025(17)
C610 0.031(16) 0.06(2) 0.042(16) 0.025(14) 0.011(14) -0.014(14)
C61 0.051(19) 0.025(16) 0.027(15) -0.004(12) -0.026(14) 0.009(14)
C62 0.027(15) 0.027(17) 0.045(18) -0.001(14) -0.008(14) -0.012(13)
C63 0.020(8) 0.020(8) 0.021(8) 0.003(6) 0.001(6) 0.005(6)
C64 0.029(17) 0.04(2) 0.05(2) -0.015(17) 0.027(16) -0.009(14)
C65 0.029(7) 0.026(7) 0.028(7) -0.001(4) 0.001(4) 0.002(4)
C701 0.045(19) 0.007(14) 0.08(3) 0.006(15) 0.021(18) -0.008(13)
C702 0.05(2) 0.09(4) 0.09(3) -0.05(3) 0.02(2) -0.05(2)
C703 0.013(13) 0.046(11) 0.07(2) 0.034(15) 0.016(14) 0.019(12)
C704 0.031(7) 0.036(7) 0.033(7) 0.002(5) 0.002(5) -0.002(5)
C705 0.030(6) 0.029(7) 0.028(6) 0.005(4) 0.000(4) 0.000(4)
C706 0.022(8) 0.025(8) 0.025(8) -0.003(6) 0.002(6) 0.003(6)
C707 0.034(8) 0.037(8) 0.035(8) -0.002(4) 0.000(4) 0.000(4)
C708 0.029(18) 0.08(3) 0.06(2) -0.04(2) 0.011(17) 0.015(19)
C709 0.04(2) 0.04(2) 0.07(2) -0.019(18) -0.016(19) 0.021(17)
C710 0.019(15) 0.07(3) 0.06(2) -0.01(2) 0.001(15) -0.003(16)
C72 0.07(3) 0.07(3) 0.06(3) 0.01(2) 0.01(2) -0.02(2)
C73 0.070(12) 0.069(12) 0.065(11) 0.002(7) 0.003(7) 0.004(7)
C74 0.09(3) 0.06(2) 0.026(16) 0.014(16) -0.015(19) 0.00(2)
C77 0.081(15) 0.082(15) 0.079(15) 0.000(6) 0.002(6) 0.004(6)
C78 0.16(5) 0.10(4) 0.04(2) 0.03(3) 0.00(3) 0.06(4)
C79 0.04(2) 0.08(3) 0.05(2) -0.03(2) -0.027(18) -0.002(19)
C801 0.036(12) 0.021(14) 0.06(2) -0.009(15) 0.005(16) 0.018(10)
C802 0.038(12) 0.04(2) 0.05(2) -0.015(17) 0.021(17) 0.005(13)
C803 0.041(15) 0.06(2) 0.07(2) -0.02(2) 0.024(18) -0.033(17)
C804 0.019(9) 0.024(13) 0.038(15) -0.020(12) 0.010(11) 0.000(9)
C805 0.017(8) 0.029(12) 0.017(12) -0.017(10) -0.005(10) -0.002(8)
C806 0.022(7) 0.027(7) 0.029(7) -0.001(4) 0.003(4) 0.004(4)
C807 0.038(9) 0.038(9) 0.037(9) 0.000(5) -0.001(5) 0.004(5)
C808 0.07(3) 0.04(2) 0.07(3) 0.029(19) 0.02(2) 0.034(19)
C809 0.09(3) 0.021(17) 0.09(3) 0.015(16) 0.00(2) -0.013(17)
C810 0.016(14) 0.036(16) 0.06(2) -0.002(14) 0.014(14) 0.011(10)
C82A 0.033(19) 0.07(3) 0.10(3) 0.01(2) -0.01(2) -0.011(19)
C87 0.19(6) 0.08(4) 0.07(3) 0.05(3) 0.01(4) 0.00(4)
C901 0.024(15) 0.045(19) 0.041(18) 0.000(15) -0.025(14) 0.005(14)
C902 0.057(10) 0.054(10) 0.056(9) 0.004(5) 0.000(5) -0.001(6)
C903 0.08(3) 0.022(17) 0.072(15) 0.004(15) -0.029(18) -0.025(15)
C904 0.09(3) 0.06(3) 0.050(14) 0.001(17) -0.02(2) -0.036(19)
C905 0.031(8) 0.025(8) 0.034(8) 0.002(6) -0.001(6) 0.008(6)
C906 0.041(19) 0.05(2) 0.041(18) -0.022(16) -0.022(16) 0.003(16)
C907 0.072(15) 0.063(14) 0.057(14) -0.005(11) -0.006(12) -0.009(12)
C908 0.24(8) 0.13(3) 0.07(3) -0.06(3) 0.08(4) -0.13(5)
C909 0.06(3) 0.09(2) 0.04(2) 0.004(19) -0.02(2) -0.05(2)
C910 0.05(2) 0.03(2) 0.05(2) 0.014(16) -0.017(17) -0.021(16)
N11 0.028(12) 0.005(10) 0.024(11) 0.004(9) -0.010(10) -0.005(9)
N12 0.017(7) 0.020(7) 0.028(6) -0.006(6) 0.005(6) 0.001(6)
N13 0.026(11) 0.010(10) 0.034(13) -0.001(9) -0.004(10) -0.009(7)
N14 0.028(8) 0.037(11) 0.026(10) 0.012(9) -0.011(9) 0.001(9)
N15 0.035(14) 0.030(14) 0.022(12) 0.008(10) 0.008(11) -0.001(11)
N16 0.09(2) 0.020(14) 0.048(17) 0.022(13) 0.005(16) 0.015(14)
N17 0.069(12) 0.048(12) 0.051(11) 0.002(9) 0.000(9) -0.018(10)
N18 0.033(14) 0.048(16) 0.10(2) 0.027(15) 0.032(14) 0.032(12)
N21 0.019(11) 0.031(13) 0.022(11) -0.001(10) -0.005(9) -0.005(10)
N22 0.031(10) 0.038(12) 0.034(10) -0.005(9) 0.018(9) 0.009(9)
N23 0.026(12) 0.016(11) 0.032(12) -0.011(9) 0.013(10) -0.004(9)
N24 0.040(14) 0.024(13) 0.017(11) -0.008(10) 0.008(10) 0.009(11)
N25 0.027(13) 0.027(14) 0.028(13) 0.015(11) -0.008(11) -0.010(10)
N31 0.021(12) 0.020(13) 0.029(12) 0.000(10) -0.005(10) -0.009(10)
N32 0.036(14) 0.026(15) 0.054(17) 0.003(12) 0.024(13) 0.022(12)
N33 0.036(15) 0.041(17) 0.032(14) 0.010(12) -0.010(12) -0.003(12)
N34 0.038(15) 0.033(15) 0.031(14) 0.001(11) -0.005(12) 0.015(12)
N35 0.027(6) 0.025(6) 0.027(6) -0.002(4) 0.001(4) 0.000(4)
N41 0.020(12) 0.036(15) 0.034(14) -0.004(12) 0.008(11) 0.011(11)
N42 0.052(19) 0.036(17) 0.039(16) -0.001(13) 0.000(14) 0.005(14)
N43 0.029(14) 0.031(15) 0.043(15) -0.006(12) 0.008(12) 0.006(11)
N44 0.023(12) 0.034(15) 0.042(15) 0.004(12) 0.001(11) -0.001(11)
N45 0.016(12) 0.052(19) 0.046(17) -0.010(14) -0.004(12) -0.007(13)
N51 0.020(11) 0.014(12) 0.034(13) 0.008(10) 0.011(10) -0.007(9)
N52 0.032(14) 0.035(15) 0.029(13) 0.010(11) 0.004(11) -0.008(11)
N53 0.031(8) 0.026(8) 0.027(7) 0.004(6) -0.001(6) 0.006(6)
N54 0.045(16) 0.017(13) 0.040(15) 0.006(11) 0.016(13) -0.003(11)
N55 0.032(13) 0.021(13) 0.051(16) 0.010(11) -0.004(12) 0.003(11)
N56 0.06(3) 0.30(8) 0.032(9) -0.02(3) -0.007(18) -0.01(4)
N57 0.030(16) 0.06(2) 0.12(3) 0.00(2) -0.005(18) 0.033(15)
N58 0.049(17) 0.031(15) 0.052(17) 0.005(13) -0.021(14) -0.015(13)
N61 0.029(8) 0.027(8) 0.027(7) 0.004(6) 0.004(6) -0.003(6)
N62 0.047(15) 0.021(13) 0.018(11) 0.009(10) -0.014(11) 0.006(11)
N63 0.030(8) 0.035(8) 0.037(8) -0.003(6) 0.005(6) 0.001(6)
N64 0.024(12) 0.019(13) 0.036(14) -0.013(11) 0.004(11) 0.001(10)
N65 0.023(12) 0.012(12) 0.043(14) 0.008(10) -0.003(11) -0.002(9)
N82 0.016(7) 0.016(7) 0.026(7) 0.004(6) 0.003(6) -0.001(6)
N83 0.045(15) 0.021(12) 0.039(14) -0.009(10) -0.021(12) -0.007(10)
N84 0.046(9) 0.042(9) 0.038(9) 0.000(6) 0.002(6) 0.002(6)
N85 0.06(2) 0.090(19) 0.035(16) 0.025(16) -0.006(15) 0.010(18)
N86 0.054(17) 0.025(14) 0.050(16) -0.008(12) 0.030(14) -0.013(12)
N87 0.025(13) 0.046(17) 0.039(14) 0.004(12) 0.015(11) -0.009(12)
N88 0.060(17) 0.016(11) 0.027(12) 0.004(9) -0.001(12) 0.008(9)
N89 0.031(13) 0.035(15) 0.018(11) -0.006(10) -0.009(10) 0.018(11)
N92 0.031(13) 0.032(10) 0.018(11) 0.000(8) 0.001(10) 0.005(9)
N93 0.017(12) 0.048(18) 0.028(13) -0.006(12) -0.004(10) -0.009(11)
N94 0.034(8) 0.036(9) 0.038(9) 0.003(6) -0.002(6) 0.005(6)
N95 0.031(14) 0.061(19) 0.025(13) -0.010(12) 0.009(11) -0.015(13)
N96 0.041(15) 0.040(16) 0.022(10) 0.011(10) -0.001(9) 0.017(12)
N97 0.037(14) 0.032(15) 0.024(12) 0.008(11) -0.004(11) -0.005(11)
N98 0.029(11) 0.030(13) 0.034(13) 0.014(11) 0.006(11) 0.022(8)
N99 0.028(13) 0.026(13) 0.035(14) 0.000(11) -0.009(11) -0.015(11)
O72 0.024(11) 0.052(15) 0.031(11) 0.000(10) 0.002(9) 0.001(10)
O73 0.055(15) 0.11(2) 0.032(12) -0.004(14) 0.009(10) -0.034(16)
O74 0.041(12) 0.039(13) 0.020(10) -0.002(9) -0.012(9) 0.020(10)
O75 0.055(17) 0.060(19) 0.09(2) 0.045(17) 0.004(16) 0.013(14)
O76 0.069(16) 0.032(13) 0.029(11) -0.002(9) -0.021(11) -0.024(12)
O77 0.020(9) 0.027(11) 0.038(11) -0.001(9) -0.016(9) 0.009(8)
O78 0.072(18) 0.052(17) 0.040(14) 0.012(12) -0.017(13) -0.021(14)
O79 0.035(12) 0.024(12) 0.049(13) -0.003(10) 0.004(10) 0.001(9)
O82 0.045(13) 0.030(12) 0.027(10) -0.001(9) 0.005(10) -0.011(10)
O83 0.020(11) 0.065(17) 0.041(13) 0.003(12) 0.009(10) -0.011(11)
O84 0.046(13) 0.035(14) 0.054(14) -0.022(11) -0.005(12) 0.012(11)
O85 0.051(14) 0.029(12) 0.043(13) 0.012(10) -0.004(11) -0.028(11)
O86 0.044(13) 0.027(12) 0.042(13) -0.010(10) 0.004(11) -0.007(10)
O87 0.026(11) 0.031(12) 0.037(12) -0.006(9) 0.005(9) -0.008(9)
O88 0.033(11) 0.015(10) 0.042(12) 0.004(8) -0.010(9) 0.011(8)
O89 0.029(10) 0.013(10) 0.043(12) -0.008(9) -0.001(9) -0.010(8)

loop_
_atom_type_symbol
_atom_type_description
_atom_type_scat_dispersion_real
_atom_type_scat_dispersion_imag
_atom_type_scat_source
Co Co 0.3494 0.9721 'International Tables Vol C Tables 4.2.6.8 and 6.1.1.4'
W W -0.849 6.8722 'International Tables Vol C Tables 4.2.6.8 and 6.1.1.4'
C C 0.0033 0.0016 'International Tables Vol C Tables 4.2.6.8 and 6.1.1.4'
N N 0.0061 0.0033 'International Tables Vol C Tables 4.2.6.8 and 6.1.1.4'
O O 0.0106 0.006 'International Tables Vol C Tables 4.2.6.8 and 6.1.1.4'
H H 0 0 'International Tables Vol C Tables 4.2.6.8 and 6.1.1.4'

loop_
_geom_angle_atom_site_label_1
_geom_angle_atom_site_label_2
_geom_angle_atom_site_label_3
_geom_angle
N11 Co1 N31 91.2(9)
N11 Co1 N61 93.1(9)
N31 Co1 N61 88.3(10)
N11 Co1 N21 86.4(9)
N31 Co1 N21 90.2(9)
N61 Co1 N21 178.4(11)
N11 Co1 N41 178.7(11)
N31 Co1 N41 89.9(9)
N61 Co1 N41 87.4(9)
N21 Co1 N41 93.1(9)
N11 Co1 N51 90.5(8)
N31 Co1 N51 177.6(11)
N61 Co1 N51 89.8(9)
N21 Co1 N51 91.7(9)
N41 Co1 N51 88.4(9)
O82 Co2 N12 92.1(9)
O82 Co2 N35 173.2(9)
N12 Co2 N35 94.7(9)
O82 Co2 O72 90.1(9)
N12 Co2 O72 90.2(9)
N35 Co2 O72 91.0(9)
O82 Co2 N92 81.3(9)
N12 Co2 N92 171.4(10)
N35 Co2 N92 92.1(9)
O72 Co2 N92 84.3(9)
O82 Co2 N24 91.0(9)
N12 Co2 N24 91.1(9)
N35 Co2 N24 87.8(9)
O72 Co2 N24 178.2(9)
N92 Co2 N24 94.4(9)
O83 Co3 N13 88.5(9)
O83 Co3 N63 176.6(10)
N13 Co3 N63 92.4(10)
O83 Co3 N93 81.0(10)
N13 Co3 N93 167.9(10)
N63 Co3 N93 97.7(10)
O83 Co3 N34 92.7(10)
N13 Co3 N34 93.3(9)
N63 Co3 N34 90.6(11)
N93 Co3 N34 93.2(10)
O83 Co3 O73 90.2(9)
N13 Co3 O73 88.6(11)
N63 Co3 O73 86.5(10)
N93 Co3 O73 85.5(11)
N34 Co3 O73 176.6(11)
O84 Co4 N25 89.2(10)
O84 Co4 N53 175.9(10)
N25 Co4 N53 89.2(10)
O84 Co4 N14 93.4(10)
N25 Co4 N14 91.1(9)
N53 Co4 N14 90.4(10)
O84 Co4 O74 90.8(9)
N25 Co4 O74 177.1(9)
N53 Co4 O74 90.6(9)
N14 Co4 O74 91.9(9)
O84 Co4 N94 82.6(11)
N25 Co4 N94 91.5(10)
N53 Co4 N94 93.7(11)
N14 Co4 N94 175.2(11)
O74 Co4 N94 85.6(9)
O85 Co5 N44 92.0(10)
O85 Co5 N95 82.2(11)
N44 Co5 N95 92.0(10)
O85 Co5 N33 95.1(10)
N44 Co5 N33 95.7(10)
N95 Co5 N33 171.9(10)
O85 Co5 N22 167.6(10)
N44 Co5 N22 96.4(10)
N95 Co5 N22 88.4(11)
N33 Co5 N22 93.1(10)
O85 Co5 O75 81.8(9)
N44 Co5 O75 173.8(10)
N95 Co5 O75 87.3(11)
N33 Co5 O75 84.7(11)
N22 Co5 O75 89.7(10)
N62 Co6 O86 89.6(10)
N62 Co6 N54 93.5(10)
O86 Co6 N54 175.5(10)
N62 Co6 N15 91.9(10)
O86 Co6 N15 88.5(9)
N54 Co6 N15 94.6(10)
N62 Co6 N96 171.7(10)
O86 Co6 N96 82.6(10)
N54 Co6 N96 94.1(10)
N15 Co6 N96 91.0(10)
N62 Co6 O76 90.9(9)
O86 Co6 O76 89.9(9)
N54 Co6 O76 86.9(10)
N15 Co6 O76 176.7(9)
N96 Co6 O76 86.0(10)
O87 Co7 N23 176.7(9)
O87 Co7 N45 89.4(9)
N23 Co7 N45 93.5(10)
O87 Co7 N97 82.1(9)
N23 Co7 N97 94.9(10)
N45 Co7 N97 169.9(11)
O87 Co7 N52 91.3(9)
N23 Co7 N52 90.1(10)
N45 Co7 N52 91.4(11)
N97 Co7 N52 94.3(10)
O87 Co7 O77 91.4(8)
N23 Co7 O77 87.1(8)
N45 Co7 O77 90.9(10)
N97 Co7 O77 83.8(8)
N52 Co7 O77 176.4(9)
N43 Co8 O88 94.6(9)
N43 Co8 N64 90.6(10)
O88 Co8 N64 89.5(8)
N43 Co8 N32 94.5(10)
O88 Co8 N32 170.9(9)
N64 Co8 N32 90.3(10)
N43 Co8 O78 90.3(11)
O88 Co8 O78 88.0(10)
N64 Co8 O78 177.4(11)
N32 Co8 O78 92.0(11)
N43 Co8 N98 175.1(11)
O88 Co8 N98 81.4(9)
N64 Co8 N98 92.2(9)
N32 Co8 N98 89.6(10)
O78 Co8 N98 86.7(10)
O89 Co9 N55 178.4(10)
O89 Co9 N42 90.4(11)
N55 Co9 N42 90.5(12)
O89 Co9 N99 82.1(9)
N55 Co9 N99 97.0(10)
N42 Co9 N99 172.4(11)
O89 Co9 O79 90.5(8)
N55 Co9 O79 88.1(9)
N42 Co9 O79 92.7(11)
N99 Co9 O79 86.4(9)
O89 Co9 N65 89.5(8)
N55 Co9 N65 91.8(10)
N42 Co9 N65 90.2(11)
N99 Co9 N65 90.6(9)
O79 Co9 N65 177.0(9)
C12 W1 C15 141.8(11)
C12 W1 C17 70.9(12)
C15 W1 C17 147.2(13)
C12 W1 C11 72.2(10)
C15 W1 C11 70.7(12)
C17 W1 C11 139.9(12)
C12 W1 C16 139.0(12)
C15 W1 C16 75.3(12)
C17 W1 C16 73.6(13)
C11 W1 C16 130.7(11)
C12 W1 C14 83.4(11)
C15 W1 C14 94.5(12)
C17 W1 C14 87.0(14)
C11 W1 C14 73.6(10)
C16 W1 C14 74.8(11)
C12 W1 C13 76.3(11)
C15 W1 C13 83.1(12)
C17 W1 C13 114.6(14)
C11 W1 C13 70.6(10)
C16 W1 C13 138.6(12)
C14 W1 C13 142.7(10)
C12 W1 C18 120.6(10)
C15 W1 C18 81.2(11)
C17 W1 C18 79.3(12)
C11 W1 C18 134.5(9)
C16 W1 C18 70.9(11)
C14 W1 C18 145.4(9)
C13 W1 C18 71.2(10)
C23 W2 C24 145.0(11)
C23 W2 C26 108.8(12)
C24 W2 C26 89.1(11)
C23 W2 C22 77.3(11)
C24 W2 C22 81.3(11)
C26 W2 C22 70.2(12)
C23 W2 C21 71.8(10)
C24 W2 C21 75.1(9)
C26 W2 C21 139.2(11)
C22 W2 C21 70.4(10)
C23 W2 C25 85.5(11)
C24 W2 C25 95.7(11)
C26 W2 C25 146.8(11)
C22 W2 C25 143.0(10)
C21 W2 C25 73.2(10)
C23 W2 C27 65.8(12)
C24 W2 C27 148.9(11)
C26 W2 C27 79.6(12)
C22 W2 C27 120.7(12)
C21 W2 C27 130.7(11)
C25 W2 C27 79.5(11)
C23 W2 C28 140.2(10)
C24 W2 C28 72.4(10)
C26 W2 C28 75.4(11)
C22 W2 C28 136.6(10)
C21 W2 C28 131.2(9)
C25 W2 C28 74.9(9)
C27 W2 C28 76.7(11)
C33 W3 C32 75.7(10)
C33 W3 C34 143.0(10)
C32 W3 C34 81.5(10)
C33 W3 C36 109.8(12)
C32 W3 C36 69.9(11)
C34 W3 C36 88.7(12)
C33 W3 C31 72.8(10)
C32 W3 C31 72.0(10)
C34 W3 C31 72.5(10)
C36 W3 C31 139.5(11)
C33 W3 C38 142.1(11)
C32 W3 C38 135.8(11)
C34 W3 C38 72.9(11)
C36 W3 C38 74.0(12)
C31 W3 C38 129.7(11)
C33 W3 C35 84.3(12)
C32 W3 C35 142.0(12)
C34 W3 C35 96.8(11)
C36 W3 C35 148.0(13)
C31 W3 C35 71.4(11)
C38 W3 C35 77.6(12)
C33 W3 C37 70.7(15)
C32 W3 C37 123.2(15)
C34 W3 C37 145.9(15)
C36 W3 C37 80.2(16)
C31 W3 C37 133.9(15)
C38 W3 C37 73.1(15)
C35 W3 C37 77.8(16)
C48 W4 C46 76.5(16)
C48 W4 C47 79.5(15)
C46 W4 C47 72.4(14)
C48 W4 C45 67.3(14)
C46 W4 C45 119.7(13)
C47 W4 C45 138.7(12)
C48 W4 C41 136.8(14)
C46 W4 C41 138.6(12)
C47 W4 C41 127.6(12)
C45 W4 C41 71.8(10)
C48 W4 C43 147.5(14)
C46 W4 C43 79.2(12)
C47 W4 C43 72.8(12)
C45 W4 C43 144.9(11)
C41 W4 C43 75.1(10)
C48 W4 C42 109.9(13)
C46 W4 C42 69.3(12)
C47 W4 C42 136.7(12)
C45 W4 C42 79.7(10)
C41 W4 C42 74.9(10)
C43 W4 C42 80.8(10)
C48 W4 C44 90.7(14)
C46 W4 C44 145.6(13)
C47 W4 C44 73.9(12)
C45 W4 C44 82.4(11)
C41 W4 C44 70.4(10)
C43 W4 C44 97.4(10)
C42 W4 C44 144.5(10)
C51 W5 C57 140.6(13)
C51 W5 C58 128.2(12)
C57 W5 C58 73.8(14)
C51 W5 C54 73.1(11)
C57 W5 C54 111.7(15)
C58 W5 C54 140.9(12)
C51 W5 C55 73.1(10)
C57 W5 C55 145.2(12)
C58 W5 C55 76.0(12)
C54 W5 C55 82.1(11)
C51 W5 C53 74.1(11)
C57 W5 C53 69.6(13)
C58 W5 C53 136.0(12)
C54 W5 C53 76.9(11)
C55 W5 C53 144.9(11)
C51 W5 C56 136.2(11)
C57 W5 C56 76.1(14)
C58 W5 C56 74.9(12)
C54 W5 C56 69.6(11)
C55 W5 C56 79.7(11)
C53 W5 C56 117.5(11)
C51 W5 C52 72.2(11)
C57 W5 C52 88.8(15)
C58 W5 C52 72.3(12)
C54 W5 C52 143.6(12)
C55 W5 C52 98.1(11)
C53 W5 C52 83.2(11)
C56 W5 C52 146.6(12)
C66 W6 C68 77.1(14)
C66 W6 C61 138.7(14)
C68 W6 C61 133.8(12)
C66 W6 C64 148.4(15)
C68 W6 C64 76.5(12)
C61 W6 C64 72.9(12)
C66 W6 C67 76.1(17)
C68 W6 C67 69.5(16)
C61 W6 C67 134.2(15)
C64 W6 C67 78.7(15)
C66 W6 C65 96.3(14)
C68 W6 C65 72.3(11)
C61 W6 C65 75.0(12)
C64 W6 C65 91.9(12)
C67 W6 C65 141.8(16)
C66 W6 C62 68.7(15)
C68 W6 C62 134.6(11)
C61 W6 C62 70.2(12)
C64 W6 C62 142.8(12)
C67 W6 C62 126.2(16)
C65 W6 C62 82.6(11)
C66 W6 C63 103.3(14)
C68 W6 C63 139.8(10)
C61 W6 C63 71.3(11)
C64 W6 C63 86.2(11)
C67 W6 C63 71.7(15)
C65 W6 C63 145.2(10)
C62 W6 C63 78.3(10)
N11 C11 W1 179(2)
N12 C12 W1 175(2)
N13 C13 W1 178(3)
N14 C14 W1 176(3)
N15 C15 W1 171(3)
N16 C16 W1 177(3)
N17 C17 W1 177(3)
N18 C18 W1 168(3)
C202 C201 N82 128(3)
C202 C201 H201 116.1
N82 C201 H201 116.1
C201 C202 C203 115(3)
C201 C202 H202 122.6
C203 C202 H202 122.6
C202 C203 C204 119(4)
C202 C203 H203 120.5
C204 C203 H203 120.5
C205 C204 C203 114(4)
C205 C204 H204 123.2
C203 C204 H204 123.2
N82 C205 C204 128(3)
N82 C205 C206 121(3)
C204 C205 C206 111(3)
N92 C206 C207 122(3)
N92 C206 C205 118(2)
C207 C206 C205 120(3)
C206 C207 C208 117(3)
C206 C207 H207 121.6
C208 C207 H207 121.6
C209 C208 C207 120(3)
C209 C208 H208 120
C207 C208 H208 120
C208 C209 C210 121(3)
C208 C209 H209 119.5
C210 C209 H209 119.5
N92 C210 C209 123(3)
N92 C210 H210 118.4
C209 C210 H210 118.4
N21 C21 W2 176(2)
N22 C22 W2 179(3)
N23 C23 W2 175(2)
N24 C24 W2 175(2)
N25 C25 W2 174(3)
N26 C26 W2 176(3)
N27 C27 W2 169(3)
N28 C28 W2 175(2)
C302 C301 N83 120(4)
C302 C301 H301 119.8
N83 C301 H301 119.8
C303 C302 C301 120(5)
C303 C302 H302 119.8
C301 C302 H302 119.8
C302 C303 C304 120(4)
C302 C303 H303 119.9
C304 C303 H303 119.9
C303 C304 C305 123(4)
C303 C304 H304 118.3
C305 C304 H304 118.3
C304 C305 N83 117(3)
C304 C305 C306 126(3)
N83 C305 C306 116(3)
N93 C306 C305 121(3)
N93 C306 C307 119(3)
C305 C306 C307 120(3)
C308 C307 C306 120(3)
C308 C307 H307 120
C306 C307 H307 120
C309 C308 C307 115(3)
C309 C308 H308 122.5
C307 C308 H308 122.5
C308 C309 C310 127(3)
C308 C309 H309 116.5
C310 C309 H309 116.5
N93 C310 C309 118(3)
N93 C310 H310 121
C309 C310 H310 121
N31 C31 W3 178(2)
N32 C32 W3 176(3)
N33 C33 W3 176(3)
N34 C34 W3 175(3)
N35 C35 W3 175(3)
N36 C36 W3 178(3)
N37 C37 W3 171(5)
N38 C38 W3 176(3)
N84 C401 C402 111(4)
N84 C401 H401 124.4
C402 C401 H401 124.4
C403 C402 C401 120(4)
C403 C402 H402 120.1
C401 C402 H402 120.1
C402 C403 C404 126(5)
C402 C403 H403 117
C404 C403 H403 117
C403 C404 C405 108(5)
C403 C404 H404 126.2
C405 C404 H404 126.2
N84 C405 C404 126(5)
N84 C405 C406 126(5)
C404 C405 C406 106(5)
C407 C406 N94 121(4)
C407 C406 C405 122(5)
N94 C406 C405 118(4)
C406 C407 C408 124(5)
C406 C407 H407 117.9
C408 C407 H407 117.9
C409 C408 C407 116(4)
C409 C408 H408 122.2
C407 C408 H408 122.2
C410 C409 C408 116(5)
C410 C409 H409 122.2
C408 C409 H409 122.2
N94 C410 C409 128(4)
N94 C410 H410 116.2
C409 C410 H410 116.2
N41 C41 W4 174(2)
N42 C42 W4 177(3)
N43 C43 W4 171(2)
N44 C44 W4 177(3)
N45 C45 W4 175(3)
N46 C46 W4 173(3)
N47 C47 W4 179(3)
N48 C48 W4 174(3)
C502 C501 N85 125(5)
C502 C501 H501 117.6
N85 C501 H501 117.6
C501 C502 C503 113(5)
C501 C502 H502 123.5
C503 C502 H502 123.5
C504 C503 C502 122(5)
C504 C503 H503 119.2
C502 C503 H503 119.2
C503 C504 C505 117(5)
C503 C504 H504 121.3
C505 C504 H504 121.3
N85 C505 C504 124(4)
N85 C505 C506 121(3)
C504 C505 C506 115(4)
N95 C506 C507 120(3)
N95 C506 C505 119(3)
C507 C506 C505 121(4)
C508 C507 C506 120(4)
C508 C507 H507 119.8
C506 C507 H507 119.8
C507 C508 C509 119(4)
C507 C508 H508 120.3
C509 C508 H508 120.3
C510 C509 C508 116(4)
C510 C509 H509 121.8
C508 C509 H509 121.8
N95 C510 C509 130(4)
N95 C510 H510 115.1
C509 C510 H510 115.1
N51 C51 W5 178(2)
N52 C52 W5 179(3)
N53 C53 W5 176(3)
N54 C54 W5 176(3)
N55 C55 W5 173(2)
N56 C56 W5 179(4)
N57 C57 W5 176(4)
N58 C58 W5 179(3)
N86 C601 C602 123(4)
N86 C601 H601 118.3
C602 C601 H601 118.3
C601 C602 C603 118(4)
C601 C602 H602 120.8
C603 C602 H602 120.8
C604 C603 C602 118(3)
C604 C603 H603 121.2
C602 C603 H603 121.2
C605 C604 C603 118(4)
C605 C604 H604 120.8
C603 C604 H604 120.8
N86 C605 C604 121(3)
N86 C605 C606 121(3)
C604 C605 C606 117(3)
C607 C606 N96 122(2)
C607 C606 C605 120(2)
N96 C606 C605 117(2)
C606 C607 C608 117(2)
C606 C607 H607 121.6
C608 C607 H607 121.6
C609 C608 C607 122(3)
C609 C608 H608 119.2
C607 C608 H608 119.2
C608 C609 C610 118(3)
C608 C609 H609 121.1
C610 C609 H609 121.1
N96 C610 C609 124(3)
N96 C610 H610 117.9
C609 C610 H610 117.9
N61 C61 W6 177(3)
N62 C62 W6 176(3)
N63 C63 W6 178(3)
N64 C64 W6 179(3)
N65 C65 W6 175(3)
N66 C66 W6 177(4)
N67 C67 W6 163(4)
N68 C68 W6 172(3)
N87 C701 C702 119(4)
N87 C701 H701 120.6
C702 C701 H701 120.6
C701 C702 C703 116(4)
C701 C702 H702 121.8
C703 C702 H702 121.8
C704 C703 C702 121(3)
C704 C703 H703 119.4
C702 C703 H703 119.4
C703 C704 C705 120(3)
C703 C704 H704 119.8
C705 C704 H704 119.8
N87 C705 C704 116(3)
N87 C705 C706 123(3)
C704 C705 C706 120(3)
N97 C706 C707 120(3)
N97 C706 C705 121(3)
C707 C706 C705 119(3)
C708 C707 C706 119(3)
C708 C707 H707 120.4
C706 C707 H707 120.4
C707 C708 C709 123(3)
C707 C708 H708 118.3
C709 C708 H708 118.3
C708 C709 C710 113(4)
C708 C709 H709 123.4
C710 C709 H709 123.4
N97 C710 C709 127(3)
N97 C710 H710 116.7
C709 C710 H710 116.7
O72 C72 C82A 114(4)
O72 C72 H72B 108.8
C82A C72 H72B 108.8
O72 C72 H72A 108.8
C82A C72 H72A 108.8
H72B C72 H72A 107.7
O73 C73 C83 131(6)
O73 C73 H73A 104.4
C83 C73 H73A 104.4
O73 C73 H73B 104.4
C83 C73 H73B 104.4
H73A C73 H73B 105.6
O74 C74 C84 109(4)
O74 C74 H74A 109.9
C84 C74 H74A 109.9
O74 C74 H74B 109.9
C84 C74 H74B 109.9
H74A C74 H74B 108.3
O75 C75 C85 114(6)
O75 C75 H75A 108.7
C85 C75 H75A 108.7
O75 C75 H75B 108.7
C85 C75 H75B 108.7
H75A C75 H75B 107.6
C86 C76 O76 119(6)
C86 C76 H76A 107.5
O76 C76 H76A 107.5
C86 C76 H76B 107.5
O76 C76 H76B 107.5
H76A C76 H76B 107
C87 C77 O77 123(5)
C87 C77 H77A 106.6
O77 C77 H77A 106.6
C87 C77 H77B 106.6
O77 C77 H77B 106.6
H77A C77 H77B 106.6
O78 C78 C88A 114(4)
O78 C78 C88B 112(5)
C88A C78 C88B 122(4)
O79 C79 C89 115(4)
O79 C79 H79A 108.5
C89 C79 H79A 108.5
O79 C79 H79B 108.5
C89 C79 H79B 108.5
H79A C79 H79B 107.5
C802 C801 N98 125(3)
C802 C801 H801 117.3
N98 C801 H801 117.3
C801 C802 C803 119(4)
C801 C802 H802 120.4
C803 C802 H802 120.4
C802 C803 C804 118(3)
C802 C803 H803 120.8
C804 C803 H803 120.8
C803 C804 C805 120(3)
C803 C804 H804 119.8
C805 C804 H804 119.8
N98 C805 C806 125(3)
N98 C805 C804 118(3)
C806 C805 C804 116(3)
C807 C806 C805 135(3)
C807 C806 N88 108(3)
C805 C806 N88 117(2)
C808 C807 C806 133(4)
C808 C807 H807 113.4
C806 C807 H807 113.4
C807 C808 C809 118(4)
C807 C808 H808 121.1
C809 C808 H808 121.1
C808 C809 C810 121(4)
C808 C809 H809 119.7
C810 C809 H809 119.7
C809 C810 N88 118(3)
C809 C810 H810 121
N88 C810 H810 121
C72 C82A H82A 109.5
C72 C82A H82B 109.5
H82A C82A H82B 109.5
C72 C82A H82C 109.5
H82A C82A H82C 109.5
H82B C82A H82C 109.5
C74 C84 H84A 109.5
C74 C84 H84B 109.5
H84A C84 H84B 109.5
C74 C84 H84C 109.5
H84A C84 H84C 109.5
H84B C84 H84C 109.5
C75 C85 H85A 109.5
C75 C85 H85B 109.5
H85A C85 H85B 109.5
C75 C85 H85C 109.5
H85A C85 H85C 109.5
H85B C85 H85C 109.5
C76 C86 H86A 109.5
C76 C86 H86B 109.5
H86A C86 H86B 109.5
C76 C86 H86C 109.5
H86A C86 H86C 109.5
H86B C86 H86C 109.5
C77 C87 H87A 109.5
C77 C87 H87C 109.5
H87A C87 H87C 109.5
C77 C87 H87B 109.5
H87A C87 H87B 109.5
H87C C87 H87B 109.5
C78 C88A H88C 109.5
C78 C88A H88B 109.5
H88C C88A H88B 109.5
C78 C88A H88A 109.5
H88C C88A H88A 109.5
H88B C88A H88A 109.5
C78 C88B H88E 109.5
C78 C88B H88F 109.5
H88E C88B H88F 109.5
C78 C88B H88D 109.5
H88E C88B H88D 109.5
H88F C88B H88D 109.5
C79 C89 H89A 109.5
C79 C89 H89B 109.5
H89A C89 H89B 109.5
C79 C89 H89C 109.5
H89A C89 H89C 109.5
H89B C89 H89C 109.5
N89 C901 C902 118(3)
N89 C901 H901 120.8
C902 C901 H901 120.8
C903 C902 C901 123(4)
C903 C902 H902 118.6
C901 C902 H902 118.6
C902 C903 C904 120(4)
C902 C903 H903 120.1
C904 C903 H903 120.1
C903 C904 C905 121(3)
C903 C904 H904 119.7
C905 C904 H904 119.7
N89 C905 C904 116(3)
N89 C905 C906 122(3)
C904 C905 C906 122(3)
C907 C906 N99 120(4)
C907 C906 C905 121(3)
N99 C906 C905 119(3)
C908 C907 C906 122(4)
C908 C907 H907 118.8
C906 C907 H907 118.8
C907 C908 C909 118(4)
C907 C908 H908 121.2
C909 C908 H908 121.2
C908 C909 C910 116(4)
C908 C909 H909 121.9
C910 C909 H909 121.9
N99 C910 C909 124(4)
N99 C910 H910 117.8
C909 C910 H910 117.7
C11 N11 Co1 165(2)
C12 N12 Co2 173(2)
C13 N13 Co3 167(2)
C14 N14 Co4 174(3)
C15 N15 Co6 169(2)
C21 N21 Co1 174(2)
C22 N22 Co5 175(2)
C23 N23 Co7 176(2)
C24 N24 Co2 169(2)
C25 N25 Co4 176(2)
C31 N31 Co1 168(2)
C32 N32 Co8 177(3)
C33 N33 Co5 166(3)
C34 N34 Co3 162(2)
C35 N35 Co2 163(3)
C41 N41 Co1 168(2)
C42 N42 Co9 167(3)
C43 N43 Co8 174(3)
C44 N44 Co5 159(2)
C45 N45 Co7 169(3)
C51 N51 Co1 167(2)
C52 N52 Co7 161(3)
C53 N53 Co4 169(2)
C54 N54 Co6 173(3)
C55 N55 Co9 167(3)
C61 N61 Co1 174(3)
C62 N62 Co6 176(3)
C63 N63 Co3 176(3)
C64 N64 Co8 170(2)
C65 N65 Co9 169(3)
C205 N82 O82 124(2)
C205 N82 C201 117(3)
O82 N82 C201 120(2)
O83 N83 C305 126(3)
O83 N83 C301 116(3)
C305 N83 C301 118(3)
C405 N84 C401 127(4)
C405 N84 O84 121(4)
C401 N84 O84 111(3)
O85 N85 C505 122(4)
O85 N85 C501 119(3)
C505 N85 C501 119(4)
C601 N86 O86 119(3)
C601 N86 C605 120(3)
O86 N86 C605 121(3)
C705 N87 C701 127(3)
C705 N87 O87 121(3)
C701 N87 O87 112(3)
O88 N88 C806 125(3)
O88 N88 C810 112(3)
C806 N88 C810 122(2)
O89 N89 C901 120(2)
O89 N89 C905 118(3)
C901 N89 C905 122(3)
C210 N92 C206 117(2)
C210 N92 Co2 122(2)
C206 N92 Co2 121.1(18)
C310 N93 C306 120(3)
C310 N93 Co3 118(2)
C306 N93 Co3 122(2)
C410 N94 C406 116(3)
C410 N94 Co4 121(3)
C406 N94 Co4 123(3)
C510 N95 C506 113(3)
C510 N95 Co5 123(2)
C506 N95 Co5 123(3)
C610 N96 C606 117(2)
C610 N96 Co6 120(2)
C606 N96 Co6 122.0(18)
C710 N97 C706 118(3)
C710 N97 Co7 119(2)
C706 N97 Co7 123(2)
C805 N98 C801 119(2)
C805 N98 Co8 121(2)
C801 N98 Co8 120.0(19)
C910 N99 C906 118(3)
C910 N99 Co9 119(2)
C906 N99 Co9 122(2)
C72 O72 Co2 128(2)
C73 O73 Co3 128(3)
C74 O74 Co4 126.4(18)
C75 O75 Co5 127(3)
C76 O76 Co6 129(3)
C77 O77 Co7 129(2)
C78 O78 Co8 128(3)
C79 O79 Co9 126(2)
N82 O82 Co2 112.0(17)
N83 O83 Co3 115.1(18)
N84 O84 Co4 114.5(18)
N85 O85 Co5 115.9(19)
N86 O86 Co6 114.9(18)
N87 O87 Co7 110.8(17)
N88 O88 Co8 114.0(16)
N89 O89 Co9 117.9(17)
N1S C1S C2S 168(6)
C1S C2S H2S1 109.5
C1S C2S H2S2 109.5
H2S1 C2S H2S2 109.5
C1S C2S H2S3 109.5
H2S1 C2S H2S3 109.5
H2S2 C2S H2S3 109.5
N3S C3S C4S 174(7)
C6S C5S N5S 173(5)
C5S C6S H6S1 109.5
C5S C6S H6S2 109.5
H6S1 C6S H6S2 109.5
C5S C6S H6S3 109.5
H6S1 C6S H6S3 109.5
H6S2 C6S H6S3 109.5
C8S C7S N7S 169(4)
N9S C9S C10S 168(10)
N11S C11S C12S 175(10)
C11S C12S H12A 109.5
C11S C12S H12B 109.5
H12A C12S H12B 109.5
C11S C12S H12C 109.5
H12A C12S H12C 109.5
H12B C12S H12C 109.5
O13S C13S C14S 122(7)
O13S C13S H13A 106.9
C14S C13S H13A 106.9
O13S C13S H13B 106.9
C14S C13S H13B 106.9
H13A C13S H13B 106.7
C13S C14S H14A 109.5
C13S C14S H14B 109.5
H14A C14S H14B 109.5
C13S C14S H14C 109.5
H14A C14S H14C 109.5
H14B C14S H14C 109.5
O15S C15S C16S 104(5)
O15S C15S H15A 110.9
C16S C15S H15A 110.9
O15S C15S H15B 110.9
C16S C15S H15B 110.9
H15A C15S H15B 108.9
C15S C16S H16A 109.5
C15S C16S H16B 109.5
H16A C16S H16B 109.5
C15S C16S H16C 109.5
H16A C16S H16C 109.5
H16B C16S H16C 109.5
O17S C17S C18S 131(10)
O19S C19S C20S 139(8)
O19S C19S H19A 102.3
C20S C19S H19A 102.3
O19S C19S H19B 102.3
C20S C19S H19B 102.3
H19A C19S H19B 104.9
C19S C20S H20A 109.5
C19S C20S H20B 109.5
H20A C20S H20B 109.5
C19S C20S H20C 109.5
H20A C20S H20C 109.5
H20B C20S H20C 109.5
C22S C21S O21S 104(6)
C22S C21S H21D 111
O21S C21S H21D 111
C22S C21S H21E 111
O21S C21S H21E 111
H21D C21S H21E 109
C21S C22S H22E 109.5
C21S C22S H22F 109.5
H22E C22S H22F 109.5
C21S C22S H22I 109.5
H22E C22S H22I 109.5
H22F C22S H22I 109.5
O23S C23S C24S 84(8)
O25S C25S C26S 94(7)
O37S C27S O27S 80(10)
O37S C27S C28S 48(9)
O27S C27S C28S 124(9)
C27S O27S O37S 41(6)
O37S C28S C27S 35(7)
O29S C29S C30S 96(8)
O33S O29S C29S 144(10)
C29S O29S O32S 103(10)
O31S C30S C29S 154(10)
C27S O37S C28S 96(10)
C27S O37S O27S 59(9)
C28S O37S O27S 149(10)

loop_
_geom_bond_atom_site_label_1
_geom_bond_atom_site_label_2
_geom_bond_distance
Co1 N11 2.07(2)
Co1 N31 2.08(2)
Co1 N61 2.08(3)
Co1 N21 2.09(2)
Co1 N41 2.10(3)
Co1 N51 2.11(2)
Co2 O82 2.05(2)
Co2 N12 2.06(2)
Co2 N35 2.09(3)
Co2 O72 2.11(2)
Co2 N92 2.15(2)
Co2 N24 2.16(3)
Co3 O83 2.01(2)
Co3 N13 2.05(2)
Co3 N63 2.07(3)
Co3 N93 2.11(3)
Co3 N34 2.15(3)
Co3 O73 2.23(2)
Co4 O84 2.02(2)
Co4 N25 2.08(2)
Co4 N53 2.08(3)
Co4 N14 2.11(3)
Co4 O74 2.12(2)
Co4 N94 2.14(3)
Co5 O85 2.03(2)
Co5 N44 2.08(3)
Co5 N95 2.09(3)
Co5 N33 2.11(3)
Co5 N22 2.11(3)
Co5 O75 2.11(3)
Co6 N62 2.03(2)
Co6 O86 2.07(2)
Co6 N54 2.10(3)
Co6 N15 2.10(3)
Co6 N96 2.12(2)
Co6 O76 2.13(2)
Co7 O87 2.06(2)
Co7 N23 2.06(2)
Co7 N45 2.09(3)
Co7 N97 2.12(3)
Co7 N52 2.13(2)
Co7 O77 2.19(2)
Co8 N43 2.05(3)
Co8 O88 2.06(2)
Co8 N64 2.10(3)
Co8 N32 2.10(3)
Co8 O78 2.11(2)
Co8 N98 2.17(2)
Co9 O89 2.04(2)
Co9 N55 2.08(3)
Co9 N42 2.09(3)
Co9 N99 2.13(2)
Co9 O79 2.13(2)
Co9 N65 2.13(2)
W1 C12 2.10(3)
W1 C15 2.13(3)
W1 C17 2.13(3)
W1 C11 2.15(3)
W1 C16 2.17(3)
W1 C14 2.19(3)
W1 C13 2.20(3)
W1 C18 2.29(3)
W2 C23 2.10(3)
W2 C24 2.13(3)
W2 C26 2.13(3)
W2 C22 2.14(3)
W2 C21 2.17(3)
W2 C25 2.19(3)
W2 C27 2.19(3)
W2 C28 2.22(3)
W3 C33 2.14(3)
W3 C32 2.15(3)
W3 C34 2.15(3)
W3 C36 2.18(3)
W3 C31 2.18(3)
W3 C38 2.19(3)
W3 C35 2.19(4)
W3 C37 2.21(5)
W4 C48 2.04(4)
W4 C46 2.11(4)
W4 C47 2.15(4)
W4 C45 2.15(3)
W4 C41 2.15(3)
W4 C43 2.19(3)
W4 C42 2.21(3)
W4 C44 2.22(3)
W5 C51 2.12(3)
W5 C57 2.13(4)
W5 C58 2.15(3)
W5 C54 2.16(3)
W5 C55 2.16(3)
W5 C53 2.17(3)
W5 C56 2.17(3)
W5 C52 2.18(3)
W6 C66 2.03(4)
W6 C68 2.09(3)
W6 C61 2.11(3)
W6 C64 2.12(4)
W6 C67 2.13(5)
W6 C65 2.16(3)
W6 C62 2.18(3)
W6 C63 2.19(3)
C11 N11 1.17(4)
C12 N12 1.28(3)
C13 N13 1.14(4)
C14 N14 1.08(4)
C15 N15 1.18(4)
C16 N16 1.15(4)
C17 N17 1.15(4)
C18 N18 1.02(4)
C201 C202 1.34(5)
C201 N82 1.36(4)
C201 H201 0.95
C202 C203 1.44(7)
C202 H202 0.95
C203 C204 1.50(6)
C203 H203 0.95
C204 C205 1.39(5)
C204 H204 0.95
C205 N82 1.27(4)
C205 C206 1.56(4)
C206 N92 1.39(4)
C206 C207 1.41(4)
C207 C208 1.44(5)
C207 H207 0.95
C208 C209 1.29(6)
C208 H208 0.95
C209 C210 1.41(5)
C209 H209 0.95
C210 N92 1.33(4)
C210 H210 0.95
C21 N21 1.13(3)
C22 N22 1.16(4)
C23 N23 1.20(3)
C24 N24 1.15(3)
C25 N25 1.14(3)
C26 N26 1.14(4)
C27 N27 1.13(4)
C28 N28 1.12(3)
C301 C302 1.36(6)
C301 N83 1.45(4)
C301 H301 0.95
C302 C303 1.33(7)
C302 H302 0.95
C303 C304 1.36(6)
C303 H303 0.95
C304 C305 1.38(5)
C304 H304 0.95
C305 N83 1.38(4)
C305 C306 1.42(4)
C306 N93 1.39(4)
C306 C307 1.43(4)
C307 C308 1.42(5)
C307 H307 0.95
C308 C309 1.34(5)
C308 H308 0.95
C309 C310 1.38(5)
C309 H309 0.95
C310 N93 1.34(4)
C310 H310 0.95
C31 N31 1.12(3)
C32 N32 1.14(4)
C33 N33 1.15(4)
C34 N34 1.18(4)
C35 N35 1.12(4)
C36 N36 1.15(4)
C37 N37 1.14(6)
C38 N38 1.14(4)
C401 N84 1.39(5)
C401 C402 1.48(6)
C401 H401 0.95
C402 C403 1.39(6)
C402 H402 0.95
C403 C404 1.44(7)
C403 H403 0.95
C404 C405 1.46(7)
C404 H404 0.95
C405 N84 1.26(6)
C405 C406 1.53(7)
C406 C407 1.23(6)
C406 N94 1.39(5)
C407 C408 1.450(14)
C407 H407 0.95
C408 C409 1.39(5)
C408 H408 0.95
C409 C410 1.35(5)
C409 H409 0.95
C410 N94 1.30(4)
C410 H410 0.95
C41 N41 1.13(4)
C42 N42 1.11(4)
C43 N43 1.16(4)
C44 N44 1.14(4)
C45 N45 1.12(4)
C46 N46 1.20(5)
C47 N47 1.18(4)
C48 N48 1.35(5)
C501 C502 1.34(6)
C501 N85 1.45(6)
C501 H501 0.95
C502 C503 1.59(8)
C502 H502 0.95
C503 C504 1.36(7)
C503 H503 0.95
C504 C505 1.42(5)
C504 H504 0.95
C505 N85 1.33(5)
C505 C506 1.48(6)
C506 N95 1.38(5)
C506 C507 1.41(5)
C507 C508 1.34(6)
C507 H507 0.95
C508 C509 1.34(6)
C508 H508 0.95
C509 C510 1.34(5)
C509 H509 0.95
C510 N95 1.30(5)
C510 H510 0.95
C51 N51 1.18(3)
C52 N52 1.16(4)
C53 N53 1.17(4)
C54 N54 1.18(4)
C55 N55 1.16(4)
C56 N56 1.12(4)
C57 N57 1.20(4)
C58 N58 1.17(4)
C601 N86 1.27(4)
C601 C602 1.36(5)
C601 H601 0.95
C602 C603 1.43(6)
C602 H602 0.95
C603 C604 1.39(5)
C603 H603 0.95
C604 C605 1.37(4)
C604 H604 0.95
C605 N86 1.36(4)
C605 C606 1.586(14)
C606 C607 1.33(4)
C606 N96 1.42(3)
C607 C608 1.43(4)
C607 H607 0.95
C608 C609 1.32(4)
C608 H608 0.95
C609 C610 1.40(4)
C609 H609 0.95
C610 N96 1.29(4)
C610 H610 0.95
C61 N61 1.19(4)
C62 N62 1.14(4)
C63 N63 1.09(4)
C64 N64 1.17(4)
C65 N65 1.15(4)
C66 N66 1.27(6)
C67 N67 1.28(6)
C68 N68 1.22(4)
C701 N87 1.34(4)
C701 C702 1.36(5)
C701 H701 0.95
C702 C703 1.49(6)
C702 H702 0.95
C703 C704 1.29(4)
C703 H703 0.95
C704 C705 1.42(4)
C704 H704 0.95
C705 N87 1.33(4)
C705 C706 1.43(4)
C706 N97 1.37(4)
C706 C707 1.41(4)
C707 C708 1.35(5)
C707 H707 0.95
C708 C709 1.39(5)
C708 H708 0.95
C709 C710 1.40(5)
C709 H709 0.95
C710 N97 1.33(5)
C710 H710 0.95
C72 O72 1.43(5)
C72 C82A 1.46(6)
C72 H72B 0.99
C72 H72A 0.99
C73 O73 1.34(5)
C73 C83 1.401(14)
C73 H73A 0.99
C73 H73B 0.99
C74 O74 1.42(4)
C74 C84 1.44(6)
C74 H74A 0.99
C74 H74B 0.99
C75 O75 1.32(7)
C75 C85 1.58(11)
C75 H75A 0.99
C75 H75B 0.99
C76 C86 1.37(8)
C76 O76 1.43(7)
C76 H76A 0.99
C76 H76B 0.99
C77 C87 1.32(6)
C77 O77 1.46(5)
C77 H77A 0.99
C77 H77B 0.99
C78 O78 1.26(5)
C78 C88A 1.56(6)
C78 C88B 1.72(10)
C79 O79 1.37(4)
C79 C89 1.56(6)
C79 H79A 0.99
C79 H79B 0.99
C801 C802 1.32(5)
C801 N98 1.36(4)
C801 H801 0.95
C802 C803 1.37(6)
C802 H802 0.95
C803 C804 1.38(4)
C803 H803 0.95
C804 C805 1.45(4)
C804 H804 0.95
C805 N98 1.33(4)
C805 C806 1.41(4)
C806 C807 1.39(4)
C806 N88 1.41(4)
C807 C808 1.22(5)
C807 H807 0.95
C808 C809 1.34(6)
C808 H808 0.95
C809 C810 1.35(5)
C809 H809 0.95
C810 N88 1.41(4)
C810 H810 0.95
C82A H82A 0.98
C82A H82B 0.98
C82A H82C 0.98
C84 H84A 0.98
C84 H84B 0.98
C84 H84C 0.98
C85 H85A 0.98
C85 H85B 0.98
C85 H85C 0.98
C86 H86A 0.98
C86 H86B 0.98
C86 H86C 0.98
C87 H87A 0.98
C87 H87C 0.98
C87 H87B 0.98
C88A H88C 0.98
C88A H88B 0.98
C88A H88A 0.98
C88B H88E 0.98
C88B H88F 0.98
C88B H88D 0.98
C89 H89A 0.98
C89 H89B 0.98
C89 H89C 0.98
C901 N89 1.35(4)
C901 C902 1.37(5)
C901 H901 0.95
C902 C903 1.31(5)
C902 H902 0.95
C903 C904 1.36(5)
C903 H903 0.95
C904 C905 1.42(5)
C904 H904 0.95
C905 N89 1.38(4)
C905 C906 1.47(5)
C906 C907 1.38(5)
C906 N99 1.40(4)
C907 C908 1.33(6)
C907 H907 0.95
C908 C909 1.42(7)
C908 H908 0.95
C909 C910 1.44(5)
C909 H909 0.95
C910 N99 1.27(4)
C910 H910 0.95
N82 O82 1.31(3)
N83 O83 1.26(3)
N84 O84 1.39(4)
N85 O85 1.30(4)
N86 O86 1.32(3)
N87 O87 1.38(3)
N88 O88 1.31(3)
N89 O89 1.29(3)
C1S N1S 1.23(6)
C1S C2S 1.45(6)
C2S H2S1 0.98
C2S H2S2 0.98
C2S H2S3 0.98
C3S N3S 1.12(6)
C3S C4S 1.59(9)
C5S C6S 1.30(3)
C5S N5S 1.40(5)
C6S H6S1 0.98
C6S H6S2 0.98
C6S H6S3 0.98
C7S C8S 1.337(14)
C7S N7S 1.35(5)
C9S N9S 1.19(10)
C9S C10S 1.58(10)
C11S N11S 0.91(12)
C11S C12S 1.20(13)
C12S H12A 0.98
C12S H12B 0.98
C12S H12C 0.98
C13S O13S 1.397(15)
C13S C14S 1.59(3)
C13S H13A 0.99
C13S H13B 0.99
C14S H14A 0.98
C14S H14B 0.98
C14S H14C 0.98
C15S O15S 1.440(3)
C15S C16S 1.550(3)
C15S H15A 0.99
C15S H15B 0.99
C16S H16A 0.98
C16S H16B 0.98
C16S H16C 0.98
C17S O17S 1.23(12)
C17S C18S 1.57(14)
C19S O19S 1.319(7)
C19S C20S 1.400(14)
C19S H19A 0.99
C19S H19B 0.99
C20S H20A 0.98
C20S H20B 0.98
C20S H20C 0.98
C21S C22S 1.41(9)
C21S O21S 1.53(7)
C21S H21D 0.99
C21S H21E 0.99
O31S C30S 1.31(12)
O32S O29S 1.72(17)
O33S O29S 1.5(2)
C22S H22E 0.98
C22S H22F 0.98
C22S H22I 0.98
C23S O23S 1.43(12)
C23S C24S 1.602(15)
C25S O25S 1.31(10)
C25S C26S 1.42(13)
C27S O37S 0.97(13)
C27S O27S 1.27(10)
C27S C28S 1.67(15)
O27S O37S 1.45(13)
C28S O37S 1.25(14)
C29S O29S 1.54(15)
C29S C30S 1.57(14)

loop_
_geom_torsion_atom_site_label_1
_geom_torsion_atom_site_label_2
_geom_torsion_atom_site_label_3
_geom_torsion_atom_site_label_4
_geom_torsion
N82 C201 C202 C203 -3(6)
C201 C202 C203 C204 4(6)
C202 C203 C204 C205 -2(6)
C203 C204 C205 N82 -1(5)
C203 C204 C205 C206 180(3)
N82 C205 C206 N92 36(4)
C204 C205 C206 N92 -145(3)
N82 C205 C206 C207 -141(3)
C204 C205 C206 C207 38(4)
N92 C206 C207 C208 1(5)
C205 C206 C207 C208 178(3)
C206 C207 C208 C209 3(7)
C207 C208 C209 C210 -6(7)
C208 C209 C210 N92 4(6)
N83 C301 C302 C303 4(7)
C301 C302 C303 C304 -5(7)
C302 C303 C304 C305 8(7)
C303 C304 C305 N83 -9(5)
C303 C304 C305 C306 179(4)
C304 C305 C306 N93 -148(3)
N83 C305 C306 N93 40(4)
C304 C305 C306 C307 24(5)
N83 C305 C306 C307 -148(3)
N93 C306 C307 C308 3(4)
C305 C306 C307 C308 -169(3)
C306 C307 C308 C309 1(4)
C307 C308 C309 C310 0(5)
C308 C309 C310 N93 -5(6)
N84 C401 C402 C403 -5(6)
C401 C402 C403 C404 0(7)
C402 C403 C404 C405 10(7)
C403 C404 C405 N84 -17(8)
C403 C404 C405 C406 177(4)
N84 C405 C406 C407 155(5)
C404 C405 C406 C407 -39(7)
N84 C405 C406 N94 -23(8)
C404 C405 C406 N94 143(4)
N94 C406 C407 C408 -2(7)
C405 C406 C407 C408 180(4)
C406 C407 C408 C409 0(7)
C407 C408 C409 C410 1(6)
C408 C409 C410 N94 1(6)
N85 C501 C502 C503 6(6)
C501 C502 C503 C504 1(7)
C502 C503 C504 C505 -7(7)
C503 C504 C505 N85 6(7)
C503 C504 C505 C506 -176(4)
N85 C505 C506 N95 36(5)
C504 C505 C506 N95 -142(4)
N85 C505 C506 C507 -139(4)
C504 C505 C506 C507 44(5)
N95 C506 C507 C508 8(6)
C505 C506 C507 C508 -178(4)
C506 C507 C508 C509 -5(7)
C507 C508 C509 C510 0(7)
C508 C509 C510 N95 3(7)
N86 C601 C602 C603 -1(6)
C601 C602 C603 C604 -2(6)
C602 C603 C604 C605 0(6)
C603 C604 C605 N86 4(5)
C603 C604 C605 C606 177(3)
N86 C605 C606 C607 147(3)
C604 C605 C606 C607 -25(4)
N86 C605 C606 N96 -38(4)
C604 C605 C606 N96 149(3)
N96 C606 C607 C608 4(4)
C605 C606 C607 C608 178(3)
C606 C607 C608 C609 -1(5)
C607 C608 C609 C610 -1(5)
C608 C609 C610 N96 -1(6)
N87 C701 C702 C703 0(6)
C701 C702 C703 C704 -2(6)
C702 C703 C704 C705 6(5)
C703 C704 C705 N87 -8(5)
C703 C704 C705 C706 -176(3)
N87 C705 C706 N97 -27(4)
C704 C705 C706 N97 140(3)
N87 C705 C706 C707 156(3)
C704 C705 C706 C707 -37(4)
N97 C706 C707 C708 0(4)
C705 C706 C707 C708 177(3)
C706 C707 C708 C709 -2(5)
C707 C708 C709 C710 3(6)
C708 C709 C710 N97 -3(6)
N98 C801 C802 C803 0(6)
C801 C802 C803 C804 4(6)
C802 C803 C804 C805 -4(5)
C803 C804 C805 N98 1(4)
C803 C804 C805 C806 -171(3)
N98 C805 C806 C807 -143(4)
C804 C805 C806 C807 28(5)
N98 C805 C806 N88 36(4)
C804 C805 C806 N88 -153(2)
C805 C806 C807 C808 177(4)
N88 C806 C807 C808 -2(6)
C806 C807 C808 C809 3(7)
C807 C808 C809 C810 -2(7)
C808 C809 C810 N88 1(6)
N89 C901 C902 C903 -1(6)
C901 C902 C903 C904 2(7)
C902 C903 C904 C905 -3(7)
C903 C904 C905 N89 4(6)
C903 C904 C905 C906 -174(4)
N89 C905 C906 C907 144(3)
C904 C905 C906 C907 -38(5)
N89 C905 C906 N99 -40(4)
C904 C905 C906 N99 139(4)
N99 C906 C907 C908 6(7)
C905 C906 C907 C908 -178(5)
C906 C907 C908 C909 -13(10)
C907 C908 C909 C910 11(9)
C908 C909 C910 N99 -1(7)
C204 C205 N82 O82 -175(3)
C206 C205 N82 O82 4(4)
C204 C205 N82 C201 3(5)
C206 C205 N82 C201 -178(3)
C202 C201 N82 C205 -1(5)
C202 C201 N82 O82 177(3)
C304 C305 N83 O83 -177(3)
C306 C305 N83 O83 -4(4)
C304 C305 N83 C301 7(4)
C306 C305 N83 C301 -180(3)
C302 C301 N83 O83 178(4)
C302 C301 N83 C305 -6(5)
C404 C405 N84 C401 14(9)
C406 C405 N84 C401 178(4)
C404 C405 N84 O84 -172(4)
C406 C405 N84 O84 -8(8)
C402 C401 N84 C405 -1(6)
C402 C401 N84 O84 -176(3)
C504 C505 N85 O85 177(4)
C506 C505 N85 O85 0(5)
C504 C505 N85 C501 1(6)
C506 C505 N85 C501 -177(3)
C502 C501 N85 O85 176(4)
C502 C501 N85 C505 -8(6)
C602 C601 N86 O86 -176(3)
C602 C601 N86 C605 5(6)
C604 C605 N86 C601 -7(5)
C606 C605 N86 C601 -179(3)
C604 C605 N86 O86 174(3)
C606 C605 N86 O86 2(4)
C704 C705 N87 C701 6(5)
C706 C705 N87 C701 174(3)
C704 C705 N87 O87 178(3)
C706 C705 N87 O87 -14(4)
C702 C701 N87 C705 -2(6)
C702 C701 N87 O87 -175(3)
C807 C806 N88 O88 -178(3)
C805 C806 N88 O88 3(4)
C807 C806 N88 C810 0(4)
C805 C806 N88 C810 -179(3)
C809 C810 N88 O88 179(3)
C809 C810 N88 C806 0(5)
C902 C901 N89 O89 179(3)
C902 C901 N89 C905 2(5)
C904 C905 N89 O89 179(3)
C906 C905 N89 O89 -2(4)
C904 C905 N89 C901 -3(4)
C906 C905 N89 C901 175(3)
C209 C210 N92 C206 1(5)
C209 C210 N92 Co2 -170(3)
C207 C206 N92 C210 -3(4)
C205 C206 N92 C210 180(3)
C207 C206 N92 Co2 168(2)
C205 C206 N92 Co2 -9(3)
C309 C310 N93 C306 9(5)
C309 C310 N93 Co3 -174(2)
C305 C306 N93 C310 164(3)
C307 C306 N93 C310 -8(4)
C305 C306 N93 Co3 -13(4)
C307 C306 N93 Co3 175(2)
C409 C410 N94 C406 -3(6)
C409 C410 N94 Co4 179(3)
C407 C406 N94 C410 4(6)
C405 C406 N94 C410 -178(4)
C407 C406 N94 Co4 -179(4)
C405 C406 N94 Co4 -1(5)
C509 C510 N95 C506 0(6)
C509 C510 N95 Co5 -170(3)
C507 C506 N95 C510 -5(5)
C505 C506 N95 C510 -180(3)
C507 C506 N95 Co5 165(3)
C505 C506 N95 Co5 -10(5)
C609 C610 N96 C606 4(5)
C609 C610 N96 Co6 175(3)
C607 C606 N96 C610 -6(4)
C605 C606 N96 C610 -180(3)
C607 C606 N96 Co6 -177(2)
C605 C606 N96 Co6 9(4)
C709 C710 N97 C706 1(5)
C709 C710 N97 Co7 177(3)
C707 C706 N97 C710 1(4)
C705 C706 N97 C710 -176(3)
C707 C706 N97 Co7 -175(2)
C705 C706 N97 Co7 8(4)
C806 C805 N98 C801 173(3)
C804 C805 N98 C801 2(4)
C806 C805 N98 Co8 -12(4)
C804 C805 N98 Co8 176.4(18)
C802 C801 N98 C805 -3(5)
C802 C801 N98 Co8 -177(3)
C909 C910 N99 C906 -6(5)
C909 C910 N99 Co9 163(3)
C907 C906 N99 C910 4(5)
C905 C906 N99 C910 -173(3)
C907 C906 N99 Co9 -165(3)
C905 C906 N99 Co9 19(4)
C82A C72 O72 Co2 -82(4)
C83 C73 O73 Co3 171(6)
C84 C74 O74 Co4 -158(3)
C85 C75 O75 Co5 107(6)
C86 C76 O76 Co6 -107(6)
C87 C77 O77 Co7 -147(4)
C88A C78 O78 Co8 -139(4)
C88B C78 O78 Co8 78(6)
C89 C79 O79 Co9 82(4)
C205 N82 O82 Co2 -63(3)
C201 N82 O82 Co2 119(2)
C305 N83 O83 Co3 -56(3)
C301 N83 O83 Co3 120(2)
C405 N84 O84 Co4 60(4)
C401 N84 O84 Co4 -125(3)
C505 N85 O85 Co5 -56(4)
C501 N85 O85 Co5 120(3)
C601 N86 O86 Co6 -121(3)
C605 N86 O86 Co6 58(3)
C705 N87 O87 Co7 65(3)
C701 N87 O87 Co7 -121(3)
C806 N88 O88 Co8 -57(3)
C810 N88 O88 Co8 124(2)
C901 N89 O89 Co9 -117(2)
C905 N89 O89 Co9 61(3)
C28S C27S O27S O37S -19(9)
O27S C27S C28S O37S 25(12)
C30S C29S O29S O33S -10E1(2)
C30S C29S O29S O32S -17(10)
O29S C29S C30S O31S -7E1(3)
O27S C27S O37S C28S -159(9)
C28S C27S O37S O27S 159(9)
C27S C28S O37S O27S -36(17)
C27S O27S O37S C28S 43(19)
